data_1575898
loop_
_publ_author_name
'Qiu, Shuhai'
'Zhang, Li'
'Qu, Da-Hui'
'Wang, Zhaohui'

_publ_section_title
;
 Supercycloalkanes: dihydropyrazine-embedded macrocycles with flexible
 conformations resembling cycloalkanes
;
_journal_issue 43
_journal_name_full 'Chemical Science'
_journal_page_first 20464
_journal_page_last 20472
_journal_paper_doi 10.1039/D5SC06636K
_journal_volume 16
_journal_year 2025
_chemical_formula_moiety 'C300 H280 N10, 5(C9 H12)'
_chemical_formula_sum 'C345 H340 N10'
_chemical_formula_weight 4626.25
_chemical_name_systematic DPP-P
_space_group_crystal_system orthorhombic
_space_group_IT_number 62
_space_group_name_Hall '-P 2ac 2n'
_space_group_name_H-M_alt 'P n m a'
_atom_sites_solution_hydrogens mixed
_atom_sites_solution_primary dual
_audit_creation_date 2024-04-26
_audit_creation_method
;
Olex2 1.5
(compiled 2024.02.16 svn.r378c4104 for OlexSys, GUI svn.r6928)
;
_audit_update_record
;
2025-01-18 deposited with the CCDC.	2025-09-26 downloaded from the CCDC.
;
_cell_angle_alpha 90
_cell_angle_beta 90
_cell_angle_gamma 90
_cell_formula_units_Z 4
_cell_length_a 31.155(3)
_cell_length_b 37.425(4)
_cell_length_c 33.005(3)
_cell_measurement_reflns_used 9920
_cell_measurement_temperature 193.00
_cell_measurement_theta_max 43.80
_cell_measurement_theta_min 2.66
_cell_volume 38483(7)
_computing_cell_refinement 'SAINT V8.40B (Bruker, 2019)'
_computing_data_collection 'APEX5 V2023.9-2 (Bruker, 2023)'
_computing_data_reduction 'SAINT V8.40B (Bruker, 2019)'
_computing_molecular_graphics 'Olex2 1.5 (Dolomanov et al., 2009)'
_computing_publication_material 'Olex2 1.5 (Dolomanov et al., 2009)'
_computing_structure_refinement 'SHELXL 2019/3 (Sheldrick, 2015)'
_computing_structure_solution 'SHELXT 2018/2 (Sheldrick, 2018)'
_diffrn_ambient_temperature 193.00
_diffrn_detector CPAD
_diffrn_detector_area_resol_mean 7.41
_diffrn_detector_type 'Bruker PHOTON II'
_diffrn_measured_fraction_theta_full 0.998
_diffrn_measured_fraction_theta_max 0.998
_diffrn_measurement_device 'four-circle diffractometer'
_diffrn_measurement_device_type 'Bruker D8 VENTURE MetalJet PHOTON II'
_diffrn_measurement_method '\w and \f shutterless scans'
_diffrn_measurement_specimen_support 'nylon loop'
_diffrn_radiation_monochromator 'Helios Multi-layer Optic'
_diffrn_radiation_probe x-ray
_diffrn_radiation_type GaK\a
_diffrn_radiation_wavelength 1.34139
_diffrn_reflns_av_R_equivalents 0.1294
_diffrn_reflns_av_unetI/netI 0.0696
_diffrn_reflns_Laue_measured_fraction_full 0.998
_diffrn_reflns_Laue_measured_fraction_max 0.998
_diffrn_reflns_limit_h_max 27
_diffrn_reflns_limit_h_min -36
_diffrn_reflns_limit_k_max 42
_diffrn_reflns_limit_k_min -44
_diffrn_reflns_limit_l_max 37
_diffrn_reflns_limit_l_min -38
_diffrn_reflns_number 295276
_diffrn_reflns_point_group_measured_fraction_full 0.998
_diffrn_reflns_point_group_measured_fraction_max 0.998
_diffrn_reflns_theta_full 52.097
_diffrn_reflns_theta_max 52.097
_diffrn_reflns_theta_min 1.553
_diffrn_source MetalJet
_diffrn_source_current 2.86
_diffrn_source_power 0.19937059999999998
_diffrn_source_type 'Liquid Metal source'
_diffrn_source_voltage 69.71
_diffrn_standards_number 0
_exptl_absorpt_coefficient_mu 0.218
_exptl_absorpt_correction_T_max 0.7506
_exptl_absorpt_correction_T_min 0.6010
_exptl_absorpt_correction_type multi-scan
_exptl_absorpt_process_details
;
SADABS-2016/2 (Bruker,2016/2) was used for absorption correction.
wR2(int) was 0.1525 before and 0.0686 after correction.
The Ratio of minimum to maximum transmission is 0.8007.
The \l/2 correction factor is Not present.
;
_exptl_crystal_density_diffrn 0.798
_exptl_crystal_description block
_exptl_crystal_F_000 9920
_exptl_crystal_size_max 0.13
_exptl_crystal_size_mid 0.12
_exptl_crystal_size_min 0.1
_refine_diff_density_max 0.369
_refine_diff_density_min -0.216
_refine_diff_density_rms 0.058
_refine_ls_extinction_method none
_refine_ls_goodness_of_fit_ref 1.080
_refine_ls_hydrogen_treatment constr
_refine_ls_matrix_type full
_refine_ls_number_parameters 1988
_refine_ls_number_reflns 33309
_refine_ls_number_restraints 3845
_refine_ls_restrained_S_all 1.040
_refine_ls_R_factor_all 0.2219
_refine_ls_R_factor_gt 0.1275
_refine_ls_shift/su_max 0.006
_refine_ls_shift/su_mean 0.000
_refine_ls_structure_factor_coef Fsqd
_refine_ls_weighting_details 'w=1/[\s^2^(Fo^2^)+(0.0400P)^2^+80.0000P] where P=(Fo^2^+2Fc^2^)/3'
_refine_ls_weighting_scheme calc
_refine_ls_wR_factor_gt 0.2731
_refine_ls_wR_factor_ref 0.3138
_reflns_Friedel_coverage 0.000
_reflns_number_gt 12659
_reflns_number_total 33309
_reflns_threshold_expression 'I > 2\s(I)'
_cod_data_source_file d5sc06636k2.cif
_cod_data_source_block a
_cod_depositor_comments
;
The following automatic conversions were performed:

data item '_diffrn_radiation_probe' value 'X-ray' was changed to
'x-ray' in accordance with the
/home/data/users/saulius/crontab/automatic-downloads/rss-feeds/RSC/lib/dictionaries/cif_core.dic
dictionary named 'cif_core.dic' version 2.4.2 last updated on
2011-04-26.

Automatic conversion script
Id: cif_fix_values 8170 2020-07-09 18:12:32Z antanas 

 Adding full bibliography for 1575895--1575899.cif.
;
_cod_original_cell_volume 38484(6)
_cod_database_code 1575898
_shelx_shelxl_version_number 2019/3
_shelx_space_group_comment
;
The symmetry employed for this shelxl refinement is uniquely defined
by the following loop, which should always be used as a source of
symmetry information in preference to the above space-group names.
They are only intended as comments.
;
_shelx_estimated_absorpt_t_max 0.978
_shelx_estimated_absorpt_t_min 0.972
_olex2_refinement_description
;
1. Fixed Uiso
 At 1.2 times of:
  All C(H) groups
 At 1.5 times of:
  All C(H,H,H) groups
2. Restrained distances
 C174-C173 = C169-C170 = C175-C176 = C180-C178 = C168-C163 = C160-C161 = C167-
 C165 = C189-C184 = C188-C186 = C181-C182 = C151-C152 = C154-C159 = C158-C156
 1.5 with sigma of 0.01
 C172-C173 = C172-C170 = C171-C170 = C178-C177 = C176-C177 = C178-C179
 1.39 with sigma of 0.01
 C173-C170
 2.4 with sigma of 0.01
 C172-C171
 2.4 with sigma of 0.01
 C172_$1-C172
 2.4 with sigma of 0.01
 C177-C179 = C178-C176
 2.4 with sigma of 0.01
 C157-C151 \\sim C153-C151
 with sigma of 0.02
 C15A-C10 \\sim C15-C10
 with sigma of 0.02
 C1A-C101 \\sim C102-C101 \\sim C190-C101 \\sim C104-C101 \\sim C1B-C101 \\sim
C103-C101
 with sigma of 0.02
 C191-C105 \\sim C107-C105 \\sim C1C-C105 \\sim C108-C105 \\sim C1D-C105 \\sim
C106-C105
 with sigma of 0.02
 C1E-C147 \\sim C149-C147 \\sim C1F-C147 \\sim C150-C147 \\sim C148-C147 \\sim
C192-C147
 with sigma of 0.02
3. Restrained planarity
 C151, C152, C153, C154, C155, C156, C157, C158, C159
 with sigma of 0.1
4. Uiso/Uaniso restraints and constraints
All non-hydrogen atoms have similar U: within 2A with sigma of 0.02 and sigma
for terminal atoms of 0.04 within 2A
5. Rigid body (RIGU) restrains
 All non-hydrogen atoms
 with sigma for 1-2 distances of 0.004 and sigma for 1-3 distances of 0.004
6. Same fragment restrains
{C15A, C16A, C17A, C18A} sigma for 1-2: 0.02, 1-3: 0.04
as in
{C15, C16, C17, C18}
{C68A, C69A, C70A, C71A} sigma for 1-2: 0.02, 1-3: 0.04
as in
{C68, C69, C70, C71}
{C81A, C82A, C83A, C84A} sigma for 1-2: 0.02, 1-3: 0.04
as in
{C81, C82, C83, C84}
{C44A, C45A, C46A, C47A} sigma for 1-2: 0.02, 1-3: 0.04
as in
{C44, C45, C46, C47}
7. Others
 Sof(C15A)=Sof(C16A)=Sof(H16D)=Sof(H16E)=Sof(H16F)=Sof(C17A)=Sof(H17D)=
 Sof(H17E)=Sof(H17F)=Sof(C18A)=Sof(H18D)=Sof(H18E)=Sof(H18F)=1-FVAR(1)
 Sof(C15)=Sof(C16)=Sof(H16A)=Sof(H16B)=Sof(H16C)=Sof(C17)=Sof(H17A)=Sof(H17B)=
 Sof(H17C)=Sof(C18)=Sof(H18A)=Sof(H18B)=Sof(H18C)=FVAR(1)
 Sof(C44A)=Sof(C45A)=Sof(H45D)=Sof(H45E)=Sof(H45F)=Sof(C46A)=Sof(H46D)=
 Sof(H46E)=Sof(H46F)=Sof(C47A)=Sof(H47D)=Sof(H47E)=Sof(H47F)=1-FVAR(2)
 Sof(C44)=Sof(C45)=Sof(H45A)=Sof(H45B)=Sof(H45C)=Sof(C46)=Sof(H46A)=Sof(H46B)=
 Sof(H46C)=Sof(C47)=Sof(H47A)=Sof(H47B)=Sof(H47C)=FVAR(2)
 Sof(C68A)=Sof(C69A)=Sof(H69D)=Sof(H69E)=Sof(H69F)=Sof(C70A)=Sof(H70D)=
 Sof(H70E)=Sof(H70F)=Sof(C71A)=Sof(H71D)=Sof(H71E)=Sof(H71F)=1-FVAR(3)
 Sof(C68)=Sof(C69)=Sof(H69A)=Sof(H69B)=Sof(H69C)=Sof(C70)=Sof(H70A)=Sof(H70B)=
 Sof(H70C)=Sof(C71)=Sof(H71A)=Sof(H71B)=Sof(H71C)=FVAR(3)
 Sof(C81A)=Sof(C82A)=Sof(H82D)=Sof(H82E)=Sof(H82F)=Sof(C83A)=Sof(H83D)=
 Sof(H83E)=Sof(H83F)=Sof(C84A)=Sof(H84D)=Sof(H84E)=Sof(H84F)=1-FVAR(4)
 Sof(C81)=Sof(C82)=Sof(H82A)=Sof(H82B)=Sof(H82C)=Sof(C83)=Sof(H83A)=Sof(H83B)=
 Sof(H83C)=Sof(C84)=Sof(H84A)=Sof(H84B)=Sof(H84C)=FVAR(4)
 Sof(C190)=Sof(H19A)=Sof(H19B)=Sof(H19C)=Sof(C1A)=Sof(H1AA)=Sof(H1AB)=
 Sof(H1AC)=Sof(C1B)=Sof(H1BA)=Sof(H1BB)=Sof(H1BC)=1-FVAR(5)
 Sof(C102)=Sof(H10A)=Sof(H10B)=Sof(H10C)=Sof(C103)=Sof(H10D)=Sof(H10E)=
 Sof(H10F)=Sof(C104)=Sof(H10G)=Sof(H10H)=Sof(H10I)=FVAR(5)
 Sof(C191)=Sof(H19D)=Sof(H19E)=Sof(H19F)=Sof(C1C)=Sof(H1CA)=Sof(H1CB)=
 Sof(H1CC)=Sof(C1D)=Sof(H1DA)=Sof(H1DB)=Sof(H1DC)=1-FVAR(6)
 Sof(C106)=Sof(H10J)=Sof(H10K)=Sof(H10L)=Sof(C107)=Sof(H10M)=Sof(H10N)=
 Sof(H10O)=Sof(C108)=Sof(H10P)=Sof(H10Q)=Sof(H10R)=FVAR(6)
 Sof(C192)=Sof(H19G)=Sof(H19H)=Sof(H19I)=Sof(C1E)=Sof(H1EA)=Sof(H1EB)=
 Sof(H1EC)=Sof(C1F)=Sof(H1FA)=Sof(H1FB)=Sof(H1FC)=1-FVAR(7)
 Sof(C148)=Sof(H14A)=Sof(H14B)=Sof(H14C)=Sof(C149)=Sof(H14D)=Sof(H14E)=
 Sof(H14F)=Sof(C150)=Sof(H15A)=Sof(H15B)=Sof(H15C)=FVAR(7)
 Fixed Sof: C151(0.5) H15D(0.5) H15E(0.5) H15F(0.5) C153(0.5) H153(0.5)
 C152(0.5) C157(0.5) H157(0.5) C156(0.5) C155(0.5) H155(0.5) C154(0.5)
 C158(0.5) H15G(0.5) H15H(0.5) H15I(0.5) C159(0.5) H15J(0.5) H15K(0.5)
 H15L(0.5) C160(0.5) H16G(0.5) H16H(0.5) H16I(0.5) C162(0.5) H162(0.5)
 C161(0.5) C166(0.5) H166(0.5) C165(0.5) C164(0.5) H164(0.5) C163(0.5)
 C167(0.5) H16J(0.5) H16K(0.5) H16L(0.5) C168(0.5) H16M(0.5) H16N(0.5)
 H16O(0.5) H17G(0.5) H17H(0.5) H17I(0.5) H17J(0.5) H17K(0.5) H17L(0.5)
 C181(0.5) H18G(0.5) H18H(0.5) H18I(0.5) C182(0.5) C183(0.5) H183(0.5)
 C184(0.5) C185(0.5) H185(0.5) C186(0.5) C187(0.5) H187(0.5) C188(0.5)
 H18J(0.5) H18K(0.5) H18L(0.5) C189(0.5) H18M(0.5) H18N(0.5) H18O(0.5)
8.a Riding coordinates:
 C174(H17G,H17H,H17I)
8.b Aromatic/amide H refined with riding coordinates:
 C4(H4), C9(H9), C11(H11), C19(H19), C20(H20), C22(H22), C30(H30), C32(H32),
 C34(H34), C35(H35), C37(H37), C39(H39), C50(H50), C51(H51), C54(H54), C55(H55),
  C57(H57), C58(H58), C59(H59), C60(H60), C65(H65), C67(H67), C72(H72),
 C73(H73), C78(H78), C80(H80), C91(H91), C93(H93), C95(H95), C96(H96), C98(H98),
  C100(H100), C110(H110), C111(H111), C113(H113), C114(H114), C116(H116),
 C117(H117), C119(H119), C120(H120), C122(H122), C123(H123), C125(H125),
 C126(H126), C131(H131), C132(H132), C134(H134), C141(H141), C143(H143),
 C146(H146), C153(H153), C157(H157), C155(H155), C162(H162), C166(H166),
 C164(H164), C171(H171), C172(H172), C177(H177), C179(H179), C183(H183),
 C185(H185), C187(H187)
8.c Fitted hexagon refined as free rotating group:
 C153(C152,C157,C156,C155,C154), C162(C161,C166,C165,C164,C163), C182(C183,
 C184,C185,C186,C187)
8.d Idealised Me refined as rotating group:
 C1(H1A,H1B,H1C), C23(H23A,H23B,H23C), C24(H24A,H24B,H24C), C41(H41A,H41B,
 H41C), C42(H42A,H42B,H42C), C43(H43A,H43B,H43C), C102(H10A,H10B,H10C),
 C103(H10D,H10E,H10F), C104(H10G,H10H,H10I), C106(H10J,H10K,H10L), C107(H10M,
 H10N,H10O), C108(H10P,H10Q,H10R), C136(H13A,H13B,H13C), C137(H13D,H13E,H13F),
 C138(H13G,H13H,H13I), C148(H14A,H14B,H14C), C149(H14D,H14E,H14F), C150(H15A,
 H15B,H15C), C16(H16A,H16B,H16C), C17(H17A,H17B,H17C), C18(H18A,H18B,H18C),
 C45(H45A,H45B,H45C), C46(H46A,H46B,H46C), C47(H47A,H47B,H47C), C69(H69A,H69B,
 H69C), C70(H70A,H70B,H70C), C71(H71A,H71B,H71C), C82(H82A,H82B,H82C), C83(H83A,
 H83B,H83C), C84(H84A,H84B,H84C), C16A(H16D,H16E,H16F), C17A(H17D,H17E,H17F),
 C18A(H18D,H18E,H18F), C45A(H45D,H45E,H45F), C46A(H46D,H46E,H46F), C47A(H47D,
 H47E,H47F), C69A(H69D,H69E,H69F), C70A(H70D,H70E,H70F), C71A(H71D,H71E,H71F),
 C82A(H82D,H82E,H82F), C83A(H83D,H83E,H83F), C84A(H84D,H84E,H84F), C151(H15D,
 H15E,H15F), C158(H15G,H15H,H15I), C159(H15J,H15K,H15L), C160(H16G,H16H,H16I),
 C167(H16J,H16K,H16L), C168(H16M,H16N,H16O), C169(H16P,H16Q,H16R), C175(H17J,
 H17K,H17L), C180(H18P,H18Q,H18R), C181(H18G,H18H,H18I), C188(H18J,H18K,H18L),
 C189(H18M,H18N,H18O), C190(H19A,H19B,H19C), C1A(H1AA,H1AB,H1AC), C1B(H1BA,H1BB,
 H1BC), C191(H19D,H19E,H19F), C1C(H1CA,H1CB,H1CC), C1D(H1DA,H1DB,H1DC),
 C192(H19G,H19H,H19I), C1E(H1EA,H1EB,H1EC), C1F(H1FA,H1FB,H1FC)
;
_smtbx_masks_void_probe_radius 1.2
_smtbx_masks_void_truncation_radius 1.2
_olex2_submission_special_instructions 'No special instructions were received'
_site XU

loop_
_space_group_symop_operation_xyz
'x, y, z'
'-x+1/2, -y, z+1/2'
'-x, y+1/2, -z'
'x+1/2, -y+1/2, -z+1/2'
'-x, -y, -z'
'x-1/2, y, -z-1/2'
'x, -y-1/2, z'
'-x-1/2, y-1/2, z-1/2'

loop_
_atom_site_label
_atom_site_type_symbol
_atom_site_fract_x
_atom_site_fract_y
_atom_site_fract_z
_atom_site_U_iso_or_equiv
_atom_site_adp_type
_atom_site_occupancy
_atom_site_site_symmetry_order
_atom_site_calc_flag
_atom_site_refinement_flags_posn
_atom_site_refinement_flags_adp
_atom_site_refinement_flags_occupancy
_atom_site_disorder_assembly
_atom_site_disorder_group
N1 N 0.79833(17) 0.46988(14) 0.76780(14) 0.0885(14) Uani 1 1 d . U . . .
N2 N 0.86992(17) 0.42889(14) 0.76203(14) 0.0902(14) Uani 1 1 d . U . . .
N3 N 0.87009(15) 0.28578(12) 0.50731(13) 0.0761(12) Uani 1 1 d . U . . .
N4 N 0.56076(15) 0.38013(13) 0.50295(13) 0.0791(12) Uani 1 1 d . U . . .
N5 N 0.59162(14) 0.43563(12) 0.54243(13) 0.0744(12) Uani 1 1 d . U . . .
C1 C 0.9443(3) 0.3017(3) 0.8840(3) 0.197(4) Uani 1 1 d . U . . .
H1A H 0.943197 0.314716 0.909739 0.295 Uiso 1 1 calc R U . . .
H1B H 0.971785 0.289148 0.881770 0.295 Uiso 1 1 calc R U . . .
H1C H 0.920759 0.284344 0.882974 0.295 Uiso 1 1 calc R U . . .
C2 C 0.9398(4) 0.3280(3) 0.8489(3) 0.151(3) Uani 1 1 d . U . . .
C3 C 0.8954(3) 0.3466(2) 0.8500(2) 0.127(2) Uani 1 1 d . U . . .
C4 C 0.8866(3) 0.3739(2) 0.8215(2) 0.109(2) Uani 1 1 d . U . . .
H4 H 0.907098 0.379024 0.801029 0.131 Uiso 1 1 calc R U . . .
C5 C 0.8490(3) 0.39307(19) 0.8226(2) 0.1013(19) Uani 1 1 d . U . . .
C6 C 0.8179(3) 0.3866(2) 0.8528(2) 0.1024(18) Uani 1 1 d . U . . .
C7 C 0.7811(2) 0.4084(2) 0.85666(19) 0.0991(18) Uani 1 1 d . U . . .
C8 C 0.7508(3) 0.4022(2) 0.8884(2) 0.110(2) Uani 1 1 d . U . . .
C9 C 0.7170(3) 0.4250(2) 0.8934(2) 0.115(2) Uani 1 1 d . U . . .
H9 H 0.696679 0.420183 0.914106 0.138 Uiso 1 1 calc R U . . .
C10 C 0.7112(2) 0.4555(2) 0.8690(2) 0.114(2) Uani 1 1 d D U . . .
C11 C 0.7409(2) 0.4606(2) 0.83732(19) 0.0994(19) Uani 1 1 d . U . . .
H11 H 0.737382 0.480685 0.819994 0.119 Uiso 1 1 calc R U . . .
C12 C 0.7751(2) 0.4376(2) 0.83039(19) 0.0941(17) Uani 1 1 d . U . . .
C13 C 0.8048(2) 0.44131(19) 0.79778(18) 0.0914(17) Uani 1 1 d . U . . .
C14 C 0.8394(2) 0.42098(18) 0.79370(18) 0.0906(17) Uani 1 1 d . U . . .
C19 C 0.7571(3) 0.3716(2) 0.9144(2) 0.127(3) Uani 1 1 d . U . . .
H19 H 0.736319 0.365990 0.934486 0.152 Uiso 1 1 calc R U . . .
C20 C 0.7922(3) 0.3508(2) 0.9105(2) 0.133(3) Uani 1 1 d . U . . .
H20 H 0.795319 0.331013 0.928240 0.159 Uiso 1 1 calc R U . . .
C21 C 0.8261(3) 0.3574(2) 0.8799(2) 0.121(2) Uani 1 1 d . U . . .
C22 C 0.8638(3) 0.3391(2) 0.8777(2) 0.128(2) Uani 1 1 d . U . . .
H22 H 0.868384 0.320118 0.896296 0.153 Uiso 1 1 calc R U . . .
C23 C 0.9462(4) 0.3099(3) 0.8093(3) 0.228(5) Uani 1 1 d . U . . .
H23A H 0.924143 0.291454 0.805710 0.343 Uiso 1 1 calc R U . . .
H23B H 0.974651 0.298805 0.808627 0.343 Uiso 1 1 calc R U . . .
H23C H 0.943890 0.327460 0.787363 0.343 Uiso 1 1 calc R U . . .
C24 C 0.9765(3) 0.3563(3) 0.8552(3) 0.186(4) Uani 1 1 d . U . . .
H24A H 0.979270 0.370999 0.830819 0.279 Uiso 1 1 calc R U . . .
H24B H 1.003704 0.343833 0.860317 0.279 Uiso 1 1 calc R U . . .
H24C H 0.969578 0.371513 0.878431 0.279 Uiso 1 1 calc R U . . .
C25 C 0.8738(2) 0.46694(19) 0.75687(17) 0.0880(16) Uani 1 1 d . U . . .
C26 C 0.9155(2) 0.48239(18) 0.75311(17) 0.0870(16) Uani 1 1 d . U . . .
C27 C 0.9183(2) 0.52021(18) 0.74666(18) 0.0898(16) Uani 1 1 d . U . . .
C28 C 0.8794(2) 0.54121(18) 0.74752(18) 0.0919(16) Uani 1 1 d . U . . .
C29 C 0.8394(2) 0.52532(18) 0.75367(17) 0.0844(15) Uani 1 1 d . U . . .
C30 C 0.8027(2) 0.54734(19) 0.75681(17) 0.0952(18) Uani 1 1 d . U . . .
H30 H 0.775493 0.536914 0.762017 0.114 Uiso 1 1 calc R U . . .
C31 C 0.8062(3) 0.5840(2) 0.7524(2) 0.1010(18) Uani 1 1 d . U . . .
C32 C 0.8453(3) 0.5989(2) 0.7448(2) 0.1038(19) Uani 1 1 d . U . . .
H32 H 0.846961 0.624088 0.741546 0.125 Uiso 1 1 calc R U . . .
C33 C 0.8824(3) 0.57915(19) 0.7417(2) 0.0985(18) Uani 1 1 d . U . . .
C34 C 0.9241(3) 0.5932(2) 0.7347(2) 0.112(2) Uani 1 1 d . U . . .
H34 H 0.926655 0.618037 0.729293 0.135 Uiso 1 1 calc R U . . .
C35 C 0.9590(3) 0.5740(2) 0.7352(2) 0.112(2) Uani 1 1 d . U . . .
H35 H 0.985902 0.585523 0.731442 0.135 Uiso 1 1 calc R U . . .
C36 C 0.9580(2) 0.5361(2) 0.74131(19) 0.0988(18) Uani 1 1 d . U . . .
C37 C 0.9950(2) 0.5145(2) 0.7433(2) 0.108(2) Uani 1 1 d . U . . .
H37 H 1.022218 0.525521 0.739609 0.130 Uiso 1 1 calc R U . . .
C38 C 0.9937(2) 0.4785(2) 0.7501(2) 0.1016(19) Uani 1 1 d . U . . .
C39 C 0.9536(2) 0.46285(19) 0.75488(17) 0.0953(18) Uani 1 1 d . U . . .
H39 H 0.952094 0.437826 0.759529 0.114 Uiso 1 1 calc R U . . .
C40 C 1.0339(3) 0.4552(2) 0.7528(3) 0.124(2) Uani 1 1 d . U . . .
C41 C 1.0750(2) 0.4765(2) 0.7482(3) 0.142(3) Uani 1 1 d . U . . .
H41A H 1.076529 0.494750 0.769430 0.213 Uiso 1 1 calc R U . . .
H41B H 1.075424 0.488123 0.721540 0.213 Uiso 1 1 calc R U . . .
H41C H 1.099733 0.460443 0.750512 0.213 Uiso 1 1 calc R U . . .
C42 C 1.0308(3) 0.4270(2) 0.7196(3) 0.167(4) Uani 1 1 d . U . . .
H42A H 1.033723 0.438494 0.693050 0.251 Uiso 1 1 calc R U . . .
H42B H 1.002980 0.414967 0.721285 0.251 Uiso 1 1 calc R U . . .
H42C H 1.053882 0.409470 0.723146 0.251 Uiso 1 1 calc R U . . .
C43 C 1.0344(3) 0.4371(2) 0.7951(3) 0.157(3) Uani 1 1 d . U . . .
H43A H 1.056674 0.418537 0.795653 0.235 Uiso 1 1 calc R U . . .
H43B H 1.006392 0.426181 0.800468 0.235 Uiso 1 1 calc R U . . .
H43C H 1.040616 0.454987 0.815976 0.235 Uiso 1 1 calc R U . . .
C48 C 0.8377(2) 0.48697(18) 0.75816(17) 0.0854(15) Uani 1 1 d . U . . .
C49 C 0.7694(2) 0.46149(18) 0.73584(18) 0.0887(17) Uani 1 1 d . U . . .
C50 C 0.7781(2) 0.47322(18) 0.69589(18) 0.0949(18) Uani 1 1 d . U . . .
H50 H 0.803357 0.486509 0.690167 0.114 Uiso 1 1 calc R U . . .
C51 C 0.7495(2) 0.46517(18) 0.66546(18) 0.0940(18) Uani 1 1 d . U . . .
H51 H 0.755959 0.472749 0.638662 0.113 Uiso 1 1 calc R U . . .
C52 C 0.7118(2) 0.44645(17) 0.67220(17) 0.0831(16) Uani 1 1 d . U . . .
C53 C 0.68067(19) 0.43952(17) 0.63954(18) 0.0836(16) Uani 1 1 d . U . . .
C54 C 0.6366(2) 0.44065(17) 0.64622(18) 0.0890(17) Uani 1 1 d . U . . .
H54 H 0.626438 0.443744 0.673124 0.107 Uiso 1 1 calc R U . . .
C55 C 0.60701(19) 0.43743(16) 0.61517(17) 0.0815(16) Uani 1 1 d . U . . .
H55 H 0.577177 0.437939 0.621075 0.098 Uiso 1 1 calc R U . . .
C56 C 0.62078(19) 0.43345(15) 0.57540(17) 0.0775(15) Uani 1 1 d . U . . .
C57 C 0.66460(19) 0.42862(16) 0.56859(17) 0.0839(16) Uani 1 1 d . U . . .
H57 H 0.674383 0.422923 0.542102 0.101 Uiso 1 1 calc R U . . .
C58 C 0.6937(2) 0.43195(16) 0.59935(17) 0.0850(16) Uani 1 1 d . U . . .
H58 H 0.723389 0.429114 0.593621 0.102 Uiso 1 1 calc R U . . .
C59 C 0.7037(2) 0.43558(18) 0.71120(18) 0.0938(18) Uani 1 1 d . U . . .
H59 H 0.678182 0.422712 0.716974 0.113 Uiso 1 1 calc R U . . .
C60 C 0.7324(2) 0.44309(18) 0.74244(19) 0.0973(19) Uani 1 1 d . U . . .
H60 H 0.725945 0.435154 0.769090 0.117 Uiso 1 1 calc R U . . .
C61 C 0.54750(19) 0.42932(17) 0.54706(17) 0.0792(15) Uani 1 1 d . U . . .
C62 C 0.5193(2) 0.45399(17) 0.56719(17) 0.0816(15) Uani 1 1 d . U . . .
C63 C 0.47561(19) 0.44463(17) 0.57079(18) 0.0826(15) Uani 1 1 d . U . . .
C64 C 0.4480(2) 0.46715(19) 0.59409(19) 0.0926(17) Uani 1 1 d . U . . .
C65 C 0.4644(2) 0.49890(18) 0.60994(19) 0.0959(18) Uani 1 1 d . U . . .
H65 H 0.446084 0.513630 0.625828 0.115 Uiso 1 1 calc R U . . .
C66 C 0.5052(2) 0.50944(18) 0.60352(19) 0.0887(16) Uani 1 1 d . U . . .
C67 C 0.5340(2) 0.48717(17) 0.58245(17) 0.0863(16) Uani 1 1 d . U . . .
H67 H 0.562947 0.494331 0.578524 0.104 Uiso 1 1 calc R U . . .
C72 C 0.4039(2) 0.4565(2) 0.5977(2) 0.104(2) Uani 1 1 d . U . . .
H72 H 0.385356 0.470034 0.614622 0.125 Uiso 1 1 calc R U . . .
C73 C 0.3880(2) 0.4281(2) 0.5781(2) 0.109(2) Uani 1 1 d . U . . .
H73 H 0.358458 0.422393 0.580978 0.130 Uiso 1 1 calc R U . . .
C74 C 0.4151(2) 0.40557(19) 0.5522(2) 0.0966(18) Uani 1 1 d . U . . .
C75 C 0.4591(2) 0.41447(17) 0.55048(18) 0.0841(15) Uani 1 1 d . U . . .
C76 C 0.4861(2) 0.39270(17) 0.52605(18) 0.0829(15) Uani 1 1 d . U . . .
C77 C 0.53116(19) 0.40005(16) 0.52657(17) 0.0790(14) Uani 1 1 d . U . . .
C78 C 0.4679(2) 0.36632(17) 0.50195(19) 0.0904(17) Uani 1 1 d . U . . .
H78 H 0.485587 0.353545 0.483529 0.109 Uiso 1 1 calc R U . . .
C79 C 0.4250(2) 0.35825(19) 0.5041(2) 0.1014(18) Uani 1 1 d . U . . .
C80 C 0.3987(2) 0.37778(19) 0.5293(2) 0.103(2) Uani 1 1 d . U . . .
H80 H 0.369039 0.372097 0.531017 0.124 Uiso 1 1 calc R U . . .
C85 C 0.60637(18) 0.43072(16) 0.50222(17) 0.0768(14) Uani 1 1 d . U . . .
C86 C 0.63305(18) 0.45698(16) 0.48260(18) 0.0784(15) Uani 1 1 d . U . . .
C87 C 0.64308(18) 0.45160(16) 0.44181(17) 0.0762(14) Uani 1 1 d . U . . .
C88 C 0.62578(19) 0.42220(16) 0.41984(17) 0.0794(15) Uani 1 1 d . U . . .
C89 C 0.59889(19) 0.39759(16) 0.43965(17) 0.0795(15) Uani 1 1 d . U . . .
C90 C 0.59012(19) 0.40201(16) 0.48183(17) 0.0772(14) Uani 1 1 d . U . . .
C91 C 0.5814(2) 0.36867(16) 0.41678(18) 0.0866(17) Uani 1 1 d . U . . .
H91 H 0.562327 0.352401 0.429642 0.104 Uiso 1 1 calc R U . . .
C92 C 0.5915(2) 0.36378(18) 0.37625(19) 0.0920(17) Uani 1 1 d . U . . .
C93 C 0.6181(2) 0.38880(18) 0.35692(19) 0.0936(18) Uani 1 1 d . U . . .
H93 H 0.625059 0.385764 0.329102 0.112 Uiso 1 1 calc R U . . .
C94 C 0.6347(2) 0.41829(17) 0.37821(18) 0.0841(16) Uani 1 1 d . U . . .
C95 C 0.6613(2) 0.44363(18) 0.35887(19) 0.0919(18) Uani 1 1 d . U . . .
H95 H 0.666739 0.441260 0.330678 0.110 Uiso 1 1 calc R U . . .
C96 C 0.6792(2) 0.47108(18) 0.37918(18) 0.0895(17) Uani 1 1 d . U . . .
H96 H 0.697161 0.487412 0.365141 0.107 Uiso 1 1 calc R U . . .
C97 C 0.6712(2) 0.47619(17) 0.42296(18) 0.0848(16) Uani 1 1 d . U . . .
C98 C 0.6899(2) 0.50311(17) 0.44516(19) 0.0893(17) Uani 1 1 d . U . . .
H98 H 0.709943 0.518435 0.432220 0.107 Uiso 1 1 calc R U . . .
C99 C 0.6806(2) 0.50871(17) 0.48525(19) 0.0887(16) Uani 1 1 d . U . . .
C100 C 0.65087(18) 0.48589(16) 0.50348(18) 0.0816(15) Uani 1 1 d . U . . .
H100 H 0.642559 0.490107 0.530757 0.098 Uiso 1 1 calc R U . . .
C101 C 0.7030(2) 0.53672(19) 0.5118(2) 0.107(2) Uani 1 1 d D U . . .
C102 C 0.7249(4) 0.5657(4) 0.4872(6) 0.130(5) Uani 0.787(11) 1 d D U P A 1
H10A H 0.749065 0.555405 0.472285 0.194 Uiso 0.787(11) 1 calc R U P A 1
H10B H 0.735392 0.584438 0.505462 0.194 Uiso 0.787(11) 1 calc R U P A 1
H10C H 0.704276 0.576011 0.468085 0.194 Uiso 0.787(11) 1 calc R U P A 1
C103 C 0.7372(4) 0.5179(3) 0.5373(4) 0.145(5) Uani 0.787(11) 1 d D U P A 1
H10D H 0.723362 0.500357 0.555115 0.217 Uiso 0.787(11) 1 calc R U P A 1
H10E H 0.752566 0.535513 0.553716 0.217 Uiso 0.787(11) 1 calc R U P A 1
H10F H 0.757478 0.505617 0.519361 0.217 Uiso 0.787(11) 1 calc R U P A 1
C104 C 0.6691(3) 0.5552(3) 0.5392(3) 0.139(4) Uani 0.787(11) 1 d D U P A 1
H10G H 0.647805 0.567242 0.522256 0.208 Uiso 0.787(11) 1 calc R U P A 1
H10H H 0.683365 0.572748 0.556685 0.208 Uiso 0.787(11) 1 calc R U P A 1
H10I H 0.654871 0.537172 0.556079 0.208 Uiso 0.787(11) 1 calc R U P A 1
C105 C 0.5740(3) 0.3314(2) 0.3527(2) 0.107(2) Uani 1 1 d D U . . .
C106 C 0.5425(5) 0.3444(4) 0.3209(5) 0.152(5) Uani 0.704(12) 1 d D U P B 1
H10J H 0.515910 0.352072 0.334158 0.228 Uiso 0.704(12) 1 calc R U P B 1
H10K H 0.536261 0.325022 0.301890 0.228 Uiso 0.704(12) 1 calc R U P B 1
H10L H 0.555088 0.364624 0.306215 0.228 Uiso 0.704(12) 1 calc R U P B 1
C107 C 0.6123(4) 0.3134(4) 0.3304(5) 0.157(5) Uani 0.704(12) 1 d D U P B 1
H10M H 0.620911 0.328225 0.307241 0.236 Uiso 0.704(12) 1 calc R U P B 1
H10N H 0.603686 0.289724 0.320684 0.236 Uiso 0.704(12) 1 calc R U P B 1
H10O H 0.636583 0.310980 0.349072 0.236 Uiso 0.704(12) 1 calc R U P B 1
C108 C 0.5576(6) 0.3029(3) 0.3811(3) 0.149(5) Uani 0.704(12) 1 d D U P B 1
H10P H 0.579889 0.297213 0.401071 0.223 Uiso 0.704(12) 1 calc R U P B 1
H10Q H 0.550508 0.281360 0.365593 0.223 Uiso 0.704(12) 1 calc R U P B 1
H10R H 0.531939 0.311600 0.395054 0.223 Uiso 0.704(12) 1 calc R U P B 1
C109 C 0.5711(2) 0.34434(17) 0.51356(18) 0.0832(16) Uani 1 1 d . U . . .
C110 C 0.5445(2) 0.32601(18) 0.54076(19) 0.0968(18) Uani 1 1 d . U . . .
H110 H 0.523867 0.338652 0.556332 0.116 Uiso 1 1 calc R U . . .
C111 C 0.5486(2) 0.28921(18) 0.54480(19) 0.0973(19) Uani 1 1 d . U . . .
H111 H 0.530051 0.276739 0.562718 0.117 Uiso 1 1 calc R U . . .
C112 C 0.57925(19) 0.27039(15) 0.52320(18) 0.0847(16) Uani 1 1 d . U . . .
C113 C 0.6081(2) 0.28951(17) 0.50038(19) 0.0906(17) Uani 1 1 d . U . . .
H113 H 0.631214 0.277491 0.487523 0.109 Uiso 1 1 calc R U . . .
C114 C 0.6037(2) 0.32646(17) 0.49587(19) 0.0909(18) Uani 1 1 d . U . . .
H114 H 0.624064 0.339222 0.480060 0.109 Uiso 1 1 calc R U . . .
C115 C 0.8708(2) 0.40749(18) 0.72644(18) 0.0883(17) Uani 1 1 d . U . . .
C116 C 0.8922(2) 0.41694(18) 0.69260(19) 0.0964(19) Uani 1 1 d . U . . .
H116 H 0.907186 0.439038 0.692342 0.116 Uiso 1 1 calc R U . . .
C117 C 0.8932(2) 0.39581(19) 0.65816(19) 0.0983(19) Uani 1 1 d . U . . .
H117 H 0.908973 0.403545 0.635173 0.118 Uiso 1 1 calc R U . . .
C118 C 0.8716(2) 0.36385(18) 0.65676(19) 0.0893(17) Uani 1 1 d . U . . .
C119 C 0.8487(2) 0.35391(18) 0.69011(19) 0.1002(19) Uani 1 1 d . U . . .
H119 H 0.832260 0.332546 0.689211 0.120 Uiso 1 1 calc R U . . .
C120 C 0.8488(2) 0.37447(19) 0.72587(19) 0.1006(19) Uani 1 1 d . U . . .
H120 H 0.834123 0.366255 0.749335 0.121 Uiso 1 1 calc R U . . .
C121 C 0.8708(2) 0.34212(17) 0.61910(18) 0.0894(17) Uani 1 1 d . U . . .
C122 C 0.8344(2) 0.32752(17) 0.60352(18) 0.0898(17) Uani 1 1 d . U . . .
H122 H 0.808276 0.330432 0.617988 0.108 Uiso 1 1 calc R U . . .
C123 C 0.8337(2) 0.30847(16) 0.56727(17) 0.0859(17) Uani 1 1 d . U . . .
H123 H 0.807407 0.299005 0.557472 0.103 Uiso 1 1 calc R U . . .
C124 C 0.8708(2) 0.30325(16) 0.54558(17) 0.0791(15) Uani 1 1 d . U . . .
C125 C 0.9086(2) 0.31619(17) 0.56189(19) 0.0938(18) Uani 1 1 d . U . . .
H125 H 0.935010 0.311711 0.548419 0.113 Uiso 1 1 calc R U . . .
C126 C 0.9085(2) 0.33588(18) 0.59809(19) 0.0979(19) Uani 1 1 d . U . . .
H126 H 0.934752 0.345073 0.608350 0.118 Uiso 1 1 calc R U . . .
C127 C 0.83193(18) 0.26796(14) 0.49398(15) 0.0770(15) Uani 1 1 d . U . . .
C128 C 0.7975(2) 0.28816(19) 0.47639(17) 0.0841(16) Uani 1 1 d . U . . .
C129 C 0.7623(2) 0.26911(17) 0.46093(17) 0.0939(18) Uani 1 1 d . U . . .
C130 C 0.7275(2) 0.2876(3) 0.4439(2) 0.110(2) Uani 1 1 d . U . . .
C131 C 0.6929(2) 0.2679(2) 0.42743(19) 0.127(3) Uani 1 1 d . U . . .
H131 H 0.669195 0.280297 0.416096 0.153 Uiso 1 1 calc R U . . .
C132 C 0.7293(3) 0.3248(3) 0.4421(2) 0.122(2) Uani 1 1 d . U . . .
H132 H 0.705759 0.337259 0.430356 0.147 Uiso 1 1 calc R U . . .
C133 C 0.7633(3) 0.3442(2) 0.4563(2) 0.111(2) Uani 1 1 d . U . . .
C134 C 0.7984(2) 0.32522(19) 0.47404(17) 0.0951(18) Uani 1 1 d . U . . .
H134 H 0.822397 0.337997 0.484241 0.114 Uiso 1 1 calc R U . . .
C135 C 0.7649(3) 0.3857(3) 0.4547(3) 0.136(3) Uani 1 1 d . U . . .
C136 C 0.8081(3) 0.4003(2) 0.4632(3) 0.159(3) Uani 1 1 d . U . . .
H13A H 0.814458 0.397647 0.492162 0.239 Uiso 1 1 calc R U . . .
H13B H 0.808877 0.425610 0.455860 0.239 Uiso 1 1 calc R U . . .
H13C H 0.829499 0.387173 0.447347 0.239 Uiso 1 1 calc R U . . .
C137 C 0.7310(3) 0.4000(3) 0.4827(3) 0.181(4) Uani 1 1 d . U . . .
H13D H 0.703074 0.389718 0.475383 0.272 Uiso 1 1 calc R U . . .
H13E H 0.729636 0.426068 0.480228 0.272 Uiso 1 1 calc R U . . .
H13F H 0.737991 0.393528 0.510681 0.272 Uiso 1 1 calc R U . . .
C138 C 0.7518(3) 0.3977(3) 0.4113(3) 0.181(4) Uani 1 1 d . U . . .
H13G H 0.775194 0.392505 0.392344 0.272 Uiso 1 1 calc R U . . .
H13H H 0.745943 0.423447 0.411254 0.272 Uiso 1 1 calc R U . . .
H13I H 0.725925 0.384766 0.402883 0.272 Uiso 1 1 calc R U . . .
C139 C 0.90823(18) 0.26838(15) 0.49184(16) 0.0791(15) Uani 1 1 d . U . . .
C140 C 0.9416(2) 0.28835(19) 0.4729(2) 0.0938(18) Uani 1 1 d . U . . .
C141 C 0.9398(2) 0.32649(19) 0.4694(2) 0.108(2) Uani 1 1 d . U . . .
H141 H 0.915961 0.339280 0.479893 0.130 Uiso 1 1 calc R U . . .
C142 C 0.9731(3) 0.3445(2) 0.4508(3) 0.144(3) Uani 1 1 d . U . . .
C143 C 1.0076(3) 0.3252(3) 0.4364(3) 0.184(4) Uani 1 1 d . U . . .
H143 H 1.031882 0.337775 0.426377 0.221 Uiso 1 1 calc R U . . .
C144 C 1.0085(3) 0.2870(3) 0.4359(3) 0.182(3) Uani 1 1 d . U . . .
C145 C 0.9752(2) 0.26855(18) 0.4552(2) 0.121(2) Uani 1 1 d . U . . .
C146 C 1.0446(3) 0.2682(2) 0.4203(4) 0.234(5) Uani 1 1 d . U . . .
H146 H 1.068589 0.280967 0.409929 0.281 Uiso 1 1 calc R U . . .
C147 C 0.9714(4) 0.3849(3) 0.4491(4) 0.169(3) Uani 1 1 d D U . . .
C148 C 0.9776(11) 0.3970(7) 0.4933(5) 0.198(8) Uani 0.60(2) 1 d D U P C 1
H14A H 0.958010 0.383543 0.510858 0.296 Uiso 0.60(2) 1 calc R U P C 1
H14B H 0.971310 0.422556 0.495483 0.296 Uiso 0.60(2) 1 calc R U P C 1
H14C H 1.007267 0.392496 0.501580 0.296 Uiso 0.60(2) 1 calc R U P C 1
C149 C 1.0067(9) 0.3977(6) 0.4189(10) 0.210(9) Uani 0.60(2) 1 d D U P C 1
H14D H 1.033189 0.384286 0.423722 0.315 Uiso 0.60(2) 1 calc R U P C 1
H14E H 1.012046 0.423251 0.422990 0.315 Uiso 0.60(2) 1 calc R U P C 1
H14F H 0.996940 0.393641 0.391047 0.315 Uiso 0.60(2) 1 calc R U P C 1
C150 C 0.9278(6) 0.3991(6) 0.4344(10) 0.193(7) Uani 0.60(2) 1 d D U P C 1
H15A H 0.918373 0.385283 0.410743 0.289 Uiso 0.60(2) 1 calc R U P C 1
H15B H 0.930623 0.424305 0.426851 0.289 Uiso 0.60(2) 1 calc R U P C 1
H15C H 0.906572 0.396711 0.456119 0.289 Uiso 0.60(2) 1 calc R U P C 1
C15 C 0.6744(4) 0.4816(3) 0.8770(4) 0.131(3) Uani 0.770(10) 1 d D U P D 1
C16 C 0.6769(5) 0.4964(4) 0.9207(3) 0.158(5) Uani 0.770(10) 1 d D U P D 1
H16A H 0.651342 0.510879 0.926297 0.237 Uiso 0.770(10) 1 calc R U P D 1
H16B H 0.702622 0.511226 0.923515 0.237 Uiso 0.770(10) 1 calc R U P D 1
H16C H 0.678231 0.476472 0.939882 0.237 Uiso 0.770(10) 1 calc R U P D 1
C17 C 0.6313(4) 0.4630(4) 0.8698(5) 0.185(5) Uani 0.770(10) 1 d D U P D 1
H17A H 0.627935 0.443403 0.889284 0.277 Uiso 0.770(10) 1 calc R U P D 1
H17B H 0.630582 0.453357 0.842195 0.277 Uiso 0.770(10) 1 calc R U P D 1
H17C H 0.607911 0.480175 0.873313 0.277 Uiso 0.770(10) 1 calc R U P D 1
C18 C 0.6761(5) 0.5148(4) 0.8502(4) 0.168(5) Uani 0.770(10) 1 d D U P D 1
H18A H 0.652485 0.530879 0.857222 0.252 Uiso 0.770(10) 1 calc R U P D 1
H18B H 0.673546 0.507666 0.821684 0.252 Uiso 0.770(10) 1 calc R U P D 1
H18C H 0.703556 0.527110 0.854279 0.252 Uiso 0.770(10) 1 calc R U P D 1
C44 C 0.7665(5) 0.6083(3) 0.7589(4) 0.123(3) Uani 0.778(11) 1 d D U P E 1
C45 C 0.7299(4) 0.5884(4) 0.7817(4) 0.142(4) Uani 0.778(11) 1 d D U P E 1
H45A H 0.741966 0.575242 0.804715 0.213 Uiso 0.778(11) 1 calc R U P E 1
H45B H 0.715813 0.571607 0.763187 0.213 Uiso 0.778(11) 1 calc R U P E 1
H45C H 0.708822 0.605784 0.791570 0.213 Uiso 0.778(11) 1 calc R U P E 1
C46 C 0.7795(4) 0.6427(3) 0.7841(5) 0.164(5) Uani 0.778(11) 1 d D U P E 1
H46A H 0.754989 0.658978 0.785649 0.246 Uiso 0.778(11) 1 calc R U P E 1
H46B H 0.803563 0.654711 0.770638 0.246 Uiso 0.778(11) 1 calc R U P E 1
H46C H 0.788139 0.635565 0.811476 0.246 Uiso 0.778(11) 1 calc R U P E 1
C47 C 0.7496(4) 0.6195(4) 0.7176(4) 0.165(5) Uani 0.778(11) 1 d D U P E 1
H47A H 0.744294 0.598181 0.701051 0.247 Uiso 0.778(11) 1 calc R U P E 1
H47B H 0.770923 0.634648 0.704094 0.247 Uiso 0.778(11) 1 calc R U P E 1
H47C H 0.722797 0.632840 0.720919 0.247 Uiso 0.778(11) 1 calc R U P E 1
C68 C 0.5216(4) 0.5449(4) 0.6193(4) 0.100(3) Uani 0.678(12) 1 d D U P F 1
C69 C 0.5264(6) 0.5688(3) 0.5833(4) 0.134(4) Uani 0.678(12) 1 d D U P F 1
H69A H 0.527036 0.593793 0.592192 0.202 Uiso 0.678(12) 1 calc R U P F 1
H69B H 0.502100 0.565215 0.564864 0.202 Uiso 0.678(12) 1 calc R U P F 1
H69C H 0.553206 0.563130 0.569130 0.202 Uiso 0.678(12) 1 calc R U P F 1
C70 C 0.5628(5) 0.5403(3) 0.6406(5) 0.149(5) Uani 0.678(12) 1 d D U P F 1
H70A H 0.583601 0.529010 0.622402 0.223 Uiso 0.678(12) 1 calc R U P F 1
H70B H 0.558507 0.525155 0.664483 0.223 Uiso 0.678(12) 1 calc R U P F 1
H70C H 0.573664 0.563707 0.649144 0.223 Uiso 0.678(12) 1 calc R U P F 1
C71 C 0.4868(5) 0.5636(4) 0.6480(4) 0.126(4) Uani 0.678(12) 1 d D U P F 1
H71A H 0.498600 0.585888 0.658849 0.189 Uiso 0.678(12) 1 calc R U P F 1
H71B H 0.479668 0.547476 0.670449 0.189 Uiso 0.678(12) 1 calc R U P F 1
H71C H 0.460822 0.568765 0.632346 0.189 Uiso 0.678(12) 1 calc R U P F 1
C81 C 0.4043(4) 0.3282(4) 0.4773(4) 0.120(3) Uani 0.710(10) 1 d D U P G 1
C82 C 0.3803(5) 0.3019(4) 0.5032(4) 0.158(5) Uani 0.710(10) 1 d D U P G 1
H82A H 0.360661 0.314787 0.521221 0.237 Uiso 0.710(10) 1 calc R U P G 1
H82B H 0.400719 0.288067 0.519425 0.237 Uiso 0.710(10) 1 calc R U P G 1
H82C H 0.363796 0.285678 0.485826 0.237 Uiso 0.710(10) 1 calc R U P G 1
C83 C 0.3708(5) 0.3476(4) 0.4488(5) 0.162(5) Uani 0.710(10) 1 d D U P G 1
H83A H 0.354590 0.329717 0.433514 0.243 Uiso 0.710(10) 1 calc R U P G 1
H83B H 0.386097 0.363344 0.429961 0.243 Uiso 0.710(10) 1 calc R U P G 1
H83C H 0.351063 0.361815 0.465378 0.243 Uiso 0.710(10) 1 calc R U P G 1
C84 C 0.4363(4) 0.3124(4) 0.4470(4) 0.148(5) Uani 0.710(10) 1 d D U P G 1
H84A H 0.459922 0.300980 0.461689 0.223 Uiso 0.710(10) 1 calc R U P G 1
H84B H 0.447709 0.331476 0.429715 0.223 Uiso 0.710(10) 1 calc R U P G 1
H84C H 0.421746 0.294580 0.430071 0.223 Uiso 0.710(10) 1 calc R U P G 1
C15A C 0.6746(9) 0.4819(8) 0.8745(9) 0.135(5) Uani 0.230(10) 1 d D U P D 2
C16A C 0.6481(14) 0.4750(14) 0.9126(11) 0.165(9) Uani 0.230(10) 1 d D U P D 2
H16D H 0.645326 0.449243 0.916913 0.247 Uiso 0.230(10) 1 calc R U P D 2
H16E H 0.619574 0.485645 0.909404 0.247 Uiso 0.230(10) 1 calc R U P D 2
H16F H 0.662511 0.485849 0.936017 0.247 Uiso 0.230(10) 1 calc R U P D 2
C17A C 0.6497(14) 0.4794(13) 0.8350(11) 0.160(9) Uani 0.230(10) 1 d D U P D 2
H17D H 0.667070 0.466973 0.814681 0.240 Uiso 0.230(10) 1 calc R U P D 2
H17E H 0.642796 0.503464 0.825351 0.240 Uiso 0.230(10) 1 calc R U P D 2
H17F H 0.623020 0.466054 0.839600 0.240 Uiso 0.230(10) 1 calc R U P D 2
C18A C 0.6945(13) 0.5186(10) 0.8802(15) 0.153(8) Uani 0.230(10) 1 d D U P D 2
H18D H 0.720898 0.516370 0.896107 0.230 Uiso 0.230(10) 1 calc R U P D 2
H18E H 0.674193 0.534109 0.894451 0.230 Uiso 0.230(10) 1 calc R U P D 2
H18F H 0.701210 0.528903 0.853637 0.230 Uiso 0.230(10) 1 calc R U P D 2
C44A C 0.7661(14) 0.6051(10) 0.7555(11) 0.131(5) Uani 0.222(11) 1 d D U P E 2
C45A C 0.7332(13) 0.5865(12) 0.7270(13) 0.159(9) Uani 0.222(11) 1 d D U P E 2
H45D H 0.716583 0.568881 0.742411 0.239 Uiso 0.222(11) 1 calc R U P E 2
H45E H 0.748498 0.574411 0.704940 0.239 Uiso 0.222(11) 1 calc R U P E 2
H45F H 0.713677 0.604414 0.715578 0.239 Uiso 0.222(11) 1 calc R U P E 2
C46A C 0.7496(15) 0.6000(12) 0.8005(10) 0.143(8) Uani 0.222(11) 1 d D U P E 2
H46D H 0.723848 0.614554 0.804800 0.215 Uiso 0.222(11) 1 calc R U P E 2
H46E H 0.772057 0.607522 0.819517 0.215 Uiso 0.222(11) 1 calc R U P E 2
H46F H 0.742717 0.574783 0.805169 0.215 Uiso 0.222(11) 1 calc R U P E 2
C47A C 0.7717(14) 0.6447(9) 0.7460(15) 0.144(8) Uani 0.222(11) 1 d D U P E 2
H47D H 0.762727 0.649281 0.717990 0.217 Uiso 0.222(11) 1 calc R U P E 2
H47E H 0.801958 0.651288 0.749207 0.217 Uiso 0.222(11) 1 calc R U P E 2
H47F H 0.754083 0.658867 0.764534 0.217 Uiso 0.222(11) 1 calc R U P E 2
C68A C 0.5241(9) 0.5481(9) 0.6160(8) 0.106(4) Uani 0.322(12) 1 d D U P F 2
C69A C 0.5698(8) 0.5563(8) 0.6042(10) 0.132(7) Uani 0.322(12) 1 d D U P F 2
H69D H 0.589147 0.539469 0.617813 0.198 Uiso 0.322(12) 1 calc R U P F 2
H69E H 0.576956 0.580733 0.612401 0.198 Uiso 0.322(12) 1 calc R U P F 2
H69F H 0.572953 0.553923 0.574816 0.198 Uiso 0.322(12) 1 calc R U P F 2
C70A C 0.5152(11) 0.5534(8) 0.6594(7) 0.125(7) Uani 0.322(12) 1 d D U P F 2
H70D H 0.488088 0.541715 0.666482 0.187 Uiso 0.322(12) 1 calc R U P F 2
H70E H 0.513108 0.579043 0.665196 0.187 Uiso 0.322(12) 1 calc R U P F 2
H70F H 0.538538 0.543015 0.675485 0.187 Uiso 0.322(12) 1 calc R U P F 2
C71A C 0.4969(9) 0.5767(8) 0.5905(9) 0.132(7) Uani 0.322(12) 1 d D U P F 2
H71D H 0.487901 0.565955 0.564777 0.198 Uiso 0.322(12) 1 calc R U P F 2
H71E H 0.514591 0.597773 0.585139 0.198 Uiso 0.322(12) 1 calc R U P F 2
H71F H 0.471411 0.583741 0.606033 0.198 Uiso 0.322(12) 1 calc R U P F 2
C81A C 0.4070(9) 0.3299(10) 0.4767(10) 0.125(5) Uani 0.290(10) 1 d D U P G 2
C82A C 0.4341(10) 0.2975(7) 0.4853(11) 0.147(7) Uani 0.290(10) 1 d D U P G 2
H82D H 0.439358 0.295769 0.514453 0.221 Uiso 0.290(10) 1 calc R U P G 2
H82E H 0.461500 0.299690 0.470929 0.221 Uiso 0.290(10) 1 calc R U P G 2
H82F H 0.419006 0.276077 0.475939 0.221 Uiso 0.290(10) 1 calc R U P G 2
C83A C 0.3583(8) 0.3230(10) 0.4864(12) 0.148(8) Uani 0.290(10) 1 d D U P G 2
H83D H 0.345524 0.308686 0.464571 0.221 Uiso 0.290(10) 1 calc R U P G 2
H83E H 0.343176 0.345866 0.488418 0.221 Uiso 0.290(10) 1 calc R U P G 2
H83F H 0.355771 0.310035 0.512059 0.221 Uiso 0.290(10) 1 calc R U P G 2
C84A C 0.4081(12) 0.3428(9) 0.4327(8) 0.144(7) Uani 0.290(10) 1 d D U P G 2
H84D H 0.437857 0.342861 0.422947 0.216 Uiso 0.290(10) 1 calc R U P G 2
H84E H 0.396377 0.367039 0.431088 0.216 Uiso 0.290(10) 1 calc R U P G 2
H84F H 0.390899 0.326719 0.415794 0.216 Uiso 0.290(10) 1 calc R U P G 2
C151 C 0.8524(5) 0.4478(3) 0.5609(4) 0.184(7) Uani 0.5 1 d D U P . .
H15D H 0.822179 0.444052 0.568147 0.276 Uiso 0.5 1 calc R U P . .
H15E H 0.868311 0.425465 0.564892 0.276 Uiso 0.5 1 calc R U P . .
H15F H 0.854324 0.455016 0.532428 0.276 Uiso 0.5 1 calc R U P . .
C153 C 0.8427(3) 0.5013(3) 0.6019(3) 0.123(4) Uani 0.5 1 d DG U P . .
H153 H 0.812997 0.500262 0.595435 0.147 Uiso 0.5 1 calc R U P . .
C152 C 0.8706(3) 0.4757(2) 0.5866(2) 0.134(4) Uani 0.5 1 d DG U P . .
C157 C 0.9141(3) 0.4772(3) 0.5961(3) 0.135(4) Uani 0.5 1 d DG U P . .
H157 H 0.933196 0.459757 0.585613 0.162 Uiso 0.5 1 calc R U P . .
C156 C 0.9295(3) 0.5044(3) 0.6209(3) 0.152(5) Uani 0.5 1 d DG U P . .
C155 C 0.9016(4) 0.5300(3) 0.6362(3) 0.140(5) Uani 0.5 1 d G U P . .
H155 H 0.912143 0.548494 0.653141 0.168 Uiso 0.5 1 calc R U P . .
C154 C 0.8581(4) 0.5284(2) 0.6267(3) 0.145(5) Uani 0.5 1 d DG U P . .
C158 C 0.9754(4) 0.5025(4) 0.6326(4) 0.129(5) Uani 0.5 1 d D U P . .
H15G H 0.978759 0.486108 0.655563 0.194 Uiso 0.5 1 calc R U P . .
H15H H 0.985511 0.526320 0.640354 0.194 Uiso 0.5 1 calc R U P . .
H15I H 0.992380 0.493744 0.609620 0.194 Uiso 0.5 1 calc R U P . .
C159 C 0.8216(4) 0.5533(4) 0.6379(4) 0.138(5) Uani 0.5 1 d D U P . .
H15J H 0.817108 0.570622 0.616048 0.208 Uiso 0.5 1 calc R U P . .
H15K H 0.828845 0.566088 0.662972 0.208 Uiso 0.5 1 calc R U P . .
H15L H 0.795360 0.539411 0.642069 0.208 Uiso 0.5 1 calc R U P . .
C160 C 0.7304(5) 0.3482(4) 0.6715(5) 0.149(6) Uani 0.5 1 d D U P . .
H16G H 0.718757 0.338780 0.646013 0.223 Uiso 0.5 1 calc R U P . .
H16H H 0.754948 0.333626 0.679923 0.223 Uiso 0.5 1 calc R U P . .
H16I H 0.739635 0.372945 0.667502 0.223 Uiso 0.5 1 calc R U P . .
C162 C 0.6535(4) 0.3453(2) 0.6923(3) 0.122(4) Uani 0.5 1 d G U P . .
H162 H 0.645807 0.343551 0.664558 0.147 Uiso 0.5 1 calc R U P . .
C161 C 0.6965(4) 0.3469(2) 0.7035(4) 0.125(4) Uani 0.5 1 d DG U P . .
C166 C 0.7077(3) 0.3494(2) 0.7441(4) 0.144(5) Uani 0.5 1 d G U P . .
H166 H 0.737075 0.350481 0.751711 0.173 Uiso 0.5 1 calc R U P . .
C165 C 0.6759(5) 0.3503(3) 0.7737(3) 0.149(5) Uani 0.5 1 d DG U P . .
C164 C 0.6329(4) 0.3486(3) 0.7626(4) 0.146(5) Uani 0.5 1 d G U P . .
H164 H 0.611221 0.349232 0.782762 0.175 Uiso 0.5 1 calc R U P . .
C163 C 0.6217(3) 0.3461(2) 0.7219(4) 0.131(4) Uani 0.5 1 d DG U P . .
C167 C 0.6799(8) 0.3545(5) 0.8181(4) 0.225(9) Uani 0.5 1 d D U P . .
H16J H 0.708269 0.346201 0.826845 0.338 Uiso 0.5 1 calc R U P . .
H16K H 0.657645 0.340288 0.831597 0.338 Uiso 0.5 1 calc R U P . .
H16L H 0.676399 0.379708 0.825295 0.338 Uiso 0.5 1 calc R U P . .
C168 C 0.5776(4) 0.3392(4) 0.7072(6) 0.175(7) Uani 0.5 1 d D U P . .
H16M H 0.577520 0.339015 0.677485 0.263 Uiso 0.5 1 calc R U P . .
H16N H 0.558366 0.357938 0.717028 0.263 Uiso 0.5 1 calc R U P . .
H16O H 0.567874 0.315917 0.717261 0.263 Uiso 0.5 1 calc R U P . .
C169 C 0.7081(3) 0.3175(3) 0.5571(3) 0.209(5) Uani 1 1 d D U . . .
H16P H 0.727241 0.327498 0.577778 0.313 Uiso 1 1 calc R U . . .
H16Q H 0.685390 0.334781 0.550904 0.313 Uiso 1 1 calc R U . . .
H16R H 0.724590 0.312438 0.532466 0.313 Uiso 1 1 calc R U . . .
C170 C 0.6881(3) 0.2830(3) 0.5729(3) 0.194(4) Uani 1 1 d D U . . .
C171 C 0.7061(4) 0.250000 0.5610(4) 0.179(5) Uani 1 2 d DS TU P . .
H171 H 0.731149 0.249999 0.544564 0.215 Uiso 1 2 calc R U P . .
C172 C 0.6531(3) 0.28207(12) 0.5997(3) 0.202(5) Uani 1 1 d D U . . .
H172 H 0.641798 0.303794 0.610150 0.243 Uiso 1 1 calc R U . . .
C173 C 0.6349(4) 0.250000 0.6112(5) 0.209(6) Uani 1 2 d DS TU P . .
C174 C 0.5972(4) 0.250000 0.6402(4) 0.261(9) Uani 1 2 d DS TU P . .
H17G H 0.596320 0.272840 0.654676 0.392 Uiso 0.5 1 d R U P H -1
H17H H 0.600690 0.230460 0.659666 0.392 Uiso 0.5 1 d R U P H -1
H17I H 0.570390 0.246710 0.625116 0.392 Uiso 0.5 1 d R U P H -1
C175 C 0.7306(4) 0.250000 0.3254(5) 0.249(8) Uani 1 2 d DS TU P . .
H17J H 0.717043 0.273317 0.329809 0.373 Uiso 0.5 1 calc R U P I -1
H17K H 0.713110 0.231315 0.338114 0.373 Uiso 0.5 1 calc R U P I -1
H17L H 0.732909 0.245368 0.296307 0.373 Uiso 0.5 1 calc R U P I -1
C176 C 0.7751(4) 0.250000 0.3442(6) 0.206(6) Uani 1 2 d DS TU P . .
C177 C 0.7949(3) 0.2819(3) 0.3538(3) 0.188(4) Uani 1 1 d D U . . .
H177 H 0.780806 0.303769 0.347833 0.226 Uiso 1 1 calc R U . . .
C178 C 0.8354(3) 0.2825(3) 0.3720(3) 0.181(4) Uani 1 1 d D U . . .
C179 C 0.8559(4) 0.250000 0.3810(4) 0.173(5) Uani 1 2 d DS TU P . .
H179 H 0.883511 0.250000 0.393112 0.207 Uiso 1 2 calc R U P . .
C180 C 0.8596(4) 0.3167(3) 0.3805(4) 0.229(5) Uani 1 1 d D U . . .
H18P H 0.841747 0.332607 0.396893 0.343 Uiso 1 1 calc R U . . .
H18Q H 0.866747 0.328439 0.354800 0.343 Uiso 1 1 calc R U . . .
H18R H 0.886119 0.311118 0.395184 0.343 Uiso 1 1 calc R U . . .
C181 C 0.6699(4) 0.5344(4) 0.6856(6) 0.162(7) Uani 0.5 1 d D U P . .
H18G H 0.649753 0.518591 0.671563 0.242 Uiso 0.5 1 calc R U P . .
H18H H 0.684050 0.521244 0.707533 0.242 Uiso 0.5 1 calc R U P . .
H18I H 0.691497 0.543098 0.666454 0.242 Uiso 0.5 1 calc R U P . .
C182 C 0.6457(3) 0.5658(2) 0.7032(4) 0.129(4) Uani 0.5 1 d DG U P . .
C183 C 0.6370(3) 0.5968(3) 0.6814(3) 0.121(4) Uani 0.5 1 d G U P . .
H183 H 0.648358 0.599663 0.654895 0.146 Uiso 0.5 1 calc R U P . .
C184 C 0.6118(3) 0.6235(2) 0.6984(4) 0.149(5) Uani 0.5 1 d DG U P . .
C185 C 0.5953(3) 0.6192(3) 0.7373(4) 0.142(5) Uani 0.5 1 d G U P . .
H185 H 0.578008 0.637439 0.748888 0.170 Uiso 0.5 1 calc R U P . .
C186 C 0.6039(3) 0.5882(4) 0.7590(3) 0.148(5) Uani 0.5 1 d DG U P . .
C187 C 0.6292(3) 0.5615(2) 0.7420(4) 0.139(4) Uani 0.5 1 d G U P . .
H187 H 0.635081 0.540378 0.756892 0.167 Uiso 0.5 1 calc R U P . .
C188 C 0.5881(4) 0.5887(4) 0.8018(3) 0.144(5) Uani 0.5 1 d D U P . .
H18J H 0.610678 0.598073 0.819577 0.216 Uiso 0.5 1 calc R U P . .
H18K H 0.580648 0.564384 0.810186 0.216 Uiso 0.5 1 calc R U P . .
H18L H 0.562678 0.604030 0.803689 0.216 Uiso 0.5 1 calc R U P . .
C189 C 0.5992(6) 0.6539(4) 0.6725(4) 0.155(6) Uani 0.5 1 d D U P . .
H18M H 0.603102 0.676272 0.687448 0.232 Uiso 0.5 1 calc R U P . .
H18N H 0.568951 0.651386 0.664743 0.232 Uiso 0.5 1 calc R U P . .
H18O H 0.617072 0.654186 0.648079 0.232 Uiso 0.5 1 calc R U P . .
C190 C 0.7048(17) 0.5714(13) 0.487(2) 0.125(11) Uani 0.213(11) 1 d D U P A 2
H19A H 0.727559 0.569563 0.466765 0.187 Uiso 0.213(11) 1 calc R U P A 2
H19B H 0.710803 0.591493 0.505269 0.187 Uiso 0.213(11) 1 calc R U P A 2
H19C H 0.677159 0.575155 0.473658 0.187 Uiso 0.213(11) 1 calc R U P A 2
C1A C 0.7512(7) 0.5253(13) 0.5109(13) 0.132(8) Uani 0.213(11) 1 d D U P A 2
H1AA H 0.753508 0.500970 0.500240 0.198 Uiso 0.213(11) 1 calc R U P A 2
H1AB H 0.762981 0.526188 0.538363 0.198 Uiso 0.213(11) 1 calc R U P A 2
H1AC H 0.767255 0.541723 0.493369 0.198 Uiso 0.213(11) 1 calc R U P A 2
C1B C 0.7042(16) 0.5304(13) 0.5575(5) 0.132(9) Uani 0.213(11) 1 d D U P A 2
H1BA H 0.674792 0.530084 0.568082 0.198 Uiso 0.213(11) 1 calc R U P A 2
H1BB H 0.720410 0.549620 0.570562 0.198 Uiso 0.213(11) 1 calc R U P A 2
H1BC H 0.718026 0.507416 0.563091 0.198 Uiso 0.213(11) 1 calc R U P A 2
C191 C 0.5718(13) 0.3391(10) 0.3069(5) 0.131(8) Uani 0.296(12) 1 d D U P B 2
H19D H 0.560656 0.363294 0.302597 0.196 Uiso 0.296(12) 1 calc R U P B 2
H19E H 0.552732 0.321749 0.293893 0.196 Uiso 0.296(12) 1 calc R U P B 2
H19F H 0.600603 0.337211 0.295220 0.196 Uiso 0.296(12) 1 calc R U P B 2
C1C C 0.6030(11) 0.2993(7) 0.3586(12) 0.142(8) Uani 0.296(12) 1 d D U P B 2
H1CA H 0.627971 0.301437 0.340696 0.213 Uiso 0.296(12) 1 calc R U P B 2
H1CB H 0.587160 0.277453 0.351982 0.213 Uiso 0.296(12) 1 calc R U P B 2
H1CC H 0.612564 0.298366 0.386820 0.213 Uiso 0.296(12) 1 calc R U P B 2
C1D C 0.5272(6) 0.3263(9) 0.3654(10) 0.136(8) Uani 0.296(12) 1 d D U P B 2
H1DA H 0.524401 0.304200 0.381111 0.204 Uiso 0.296(12) 1 calc R U P B 2
H1DB H 0.508987 0.324903 0.341259 0.204 Uiso 0.296(12) 1 calc R U P B 2
H1DC H 0.518111 0.346630 0.382122 0.204 Uiso 0.296(12) 1 calc R U P B 2
C192 C 0.9473(15) 0.4003(10) 0.4863(10) 0.189(9) Uani 0.40(2) 1 d D U P C 2
H19G H 0.920519 0.387073 0.490395 0.284 Uiso 0.40(2) 1 calc R U P C 2
H19H H 0.940905 0.425562 0.481677 0.284 Uiso 0.40(2) 1 calc R U P C 2
H19I H 0.965441 0.397875 0.510469 0.284 Uiso 0.40(2) 1 calc R U P C 2
C1E C 1.0165(7) 0.4018(10) 0.4520(17) 0.204(9) Uani 0.40(2) 1 d D U P C 2
H1EA H 1.027389 0.399227 0.479757 0.306 Uiso 0.40(2) 1 calc R U P C 2
H1EB H 1.014844 0.427197 0.445044 0.306 Uiso 0.40(2) 1 calc R U P C 2
H1EC H 1.036005 0.389658 0.433204 0.306 Uiso 0.40(2) 1 calc R U P C 2
C1F C 0.9433(13) 0.3883(10) 0.4108(10) 0.197(10) Uani 0.40(2) 1 d D U P C 2
H1FA H 0.960560 0.382498 0.386800 0.295 Uiso 0.40(2) 1 calc R U P C 2
H1FB H 0.932623 0.412845 0.408514 0.295 Uiso 0.40(2) 1 calc R U P C 2
H1FC H 0.919048 0.371764 0.412634 0.295 Uiso 0.40(2) 1 calc R U P C 2

loop_
_atom_site_aniso_label
_atom_site_aniso_U_11
_atom_site_aniso_U_22
_atom_site_aniso_U_33
_atom_site_aniso_U_23
_atom_site_aniso_U_13
_atom_site_aniso_U_12
N1 0.093(3) 0.101(3) 0.072(3) -0.004(3) -0.014(3) -0.003(3)
N2 0.104(4) 0.099(3) 0.067(3) -0.008(3) -0.006(3) -0.001(3)
N3 0.079(3) 0.079(3) 0.070(3) -0.003(2) 0.002(2) 0.003(2)
N4 0.083(3) 0.085(3) 0.070(3) 0.000(2) 0.004(2) -0.001(2)
N5 0.071(3) 0.088(3) 0.065(2) -0.001(2) -0.002(2) 0.000(2)
C1 0.228(11) 0.204(10) 0.157(8) 0.041(7) -0.018(8) 0.077(8)
C2 0.201(8) 0.144(7) 0.108(5) -0.008(5) -0.016(6) 0.067(6)
C3 0.169(6) 0.117(5) 0.094(5) -0.002(4) -0.012(4) 0.028(5)
C4 0.131(5) 0.118(5) 0.079(4) -0.005(4) -0.008(4) 0.018(4)
C5 0.128(5) 0.105(5) 0.071(4) -0.009(3) -0.009(4) 0.006(4)
C6 0.129(5) 0.101(5) 0.076(4) -0.008(3) -0.012(4) -0.007(4)
C7 0.117(5) 0.112(5) 0.068(4) -0.008(3) -0.008(3) -0.009(4)
C8 0.128(5) 0.129(5) 0.073(4) -0.008(4) -0.009(4) -0.013(4)
C9 0.111(5) 0.150(6) 0.083(4) -0.006(4) -0.001(4) -0.016(4)
C10 0.105(5) 0.151(6) 0.084(4) -0.001(4) -0.007(4) -0.010(4)
C11 0.099(5) 0.124(5) 0.075(4) -0.001(4) -0.010(3) -0.011(4)
C12 0.099(4) 0.114(5) 0.069(4) -0.004(3) -0.010(3) -0.009(4)
C13 0.100(4) 0.111(5) 0.064(3) -0.004(3) -0.012(3) -0.005(3)
C14 0.111(4) 0.098(4) 0.062(3) -0.009(3) -0.010(3) -0.003(3)
C19 0.157(7) 0.140(6) 0.084(5) 0.008(4) 0.001(5) -0.025(5)
C20 0.171(7) 0.129(6) 0.098(5) 0.010(5) -0.009(5) -0.019(5)
C21 0.155(6) 0.122(5) 0.085(4) 0.006(4) -0.013(4) 0.000(5)
C22 0.173(7) 0.110(6) 0.100(5) 0.005(4) -0.019(5) 0.014(5)
C23 0.293(13) 0.253(12) 0.139(7) -0.068(8) -0.029(8) 0.131(10)
C24 0.172(8) 0.209(10) 0.176(9) 0.011(8) -0.015(8) 0.050(7)
C25 0.096(4) 0.102(4) 0.066(3) -0.007(3) -0.012(3) 0.000(3)
C26 0.096(4) 0.099(4) 0.066(3) -0.008(3) -0.009(3) 0.001(3)
C27 0.097(4) 0.100(4) 0.072(4) -0.011(3) -0.009(3) 0.000(3)
C28 0.106(4) 0.096(4) 0.074(4) -0.001(3) -0.003(4) 0.003(3)
C29 0.094(4) 0.095(4) 0.064(3) 0.000(3) -0.009(3) 0.004(3)
C30 0.102(4) 0.112(4) 0.071(4) -0.002(4) -0.008(3) 0.007(4)
C31 0.113(4) 0.103(4) 0.087(4) -0.002(4) -0.016(4) 0.014(4)
C32 0.119(5) 0.102(5) 0.090(4) 0.001(4) -0.010(4) 0.007(4)
C33 0.114(4) 0.096(4) 0.086(4) -0.004(4) -0.006(4) -0.005(4)
C34 0.121(5) 0.105(5) 0.111(5) 0.005(4) -0.007(5) -0.010(4)
C35 0.109(5) 0.108(5) 0.119(5) 0.004(5) -0.009(5) -0.019(4)
C36 0.107(4) 0.109(4) 0.081(4) -0.007(4) -0.003(4) -0.009(4)
C37 0.101(4) 0.127(5) 0.097(5) -0.010(4) -0.016(4) -0.010(4)
C38 0.099(4) 0.126(5) 0.080(4) -0.010(4) -0.013(4) 0.007(4)
C39 0.106(4) 0.107(5) 0.073(4) -0.011(4) -0.015(4) 0.003(4)
C40 0.104(5) 0.148(6) 0.119(5) -0.015(5) -0.018(5) 0.015(4)
C41 0.100(5) 0.175(8) 0.150(7) 0.003(6) 0.001(5) 0.015(5)
C42 0.152(8) 0.170(8) 0.179(8) -0.056(6) -0.039(7) 0.066(6)
C43 0.125(7) 0.186(9) 0.160(7) 0.029(6) -0.026(6) 0.021(6)
C48 0.095(4) 0.099(4) 0.062(3) -0.004(3) -0.009(3) 0.001(3)
C49 0.088(4) 0.109(5) 0.069(3) -0.007(3) -0.007(3) 0.009(3)
C50 0.090(4) 0.118(5) 0.076(4) 0.000(4) 0.000(3) -0.007(4)
C51 0.091(4) 0.128(5) 0.063(3) 0.002(4) -0.001(3) -0.001(4)
C52 0.081(4) 0.103(4) 0.066(3) -0.005(3) -0.003(3) 0.003(3)
C53 0.077(3) 0.101(4) 0.073(3) -0.002(3) -0.002(3) 0.006(3)
C54 0.086(4) 0.113(5) 0.068(3) -0.007(3) -0.001(3) 0.002(4)
C55 0.072(3) 0.103(4) 0.069(3) 0.003(3) -0.001(3) -0.002(3)
C56 0.084(3) 0.084(4) 0.065(3) 0.001(3) -0.004(3) -0.001(3)
C57 0.086(4) 0.100(4) 0.065(3) 0.001(3) 0.001(3) 0.007(4)
C58 0.082(4) 0.101(4) 0.072(3) 0.001(3) -0.003(3) 0.011(3)
C59 0.093(4) 0.114(5) 0.074(3) -0.001(3) -0.002(3) -0.009(4)
C60 0.104(5) 0.117(5) 0.071(4) 0.009(4) -0.007(3) -0.012(4)
C61 0.076(3) 0.093(4) 0.069(3) 0.003(3) 0.001(3) -0.004(3)
C62 0.081(3) 0.090(4) 0.074(4) 0.007(3) 0.001(3) 0.004(3)
C63 0.076(3) 0.094(4) 0.078(4) 0.006(3) -0.001(3) 0.007(3)
C64 0.089(4) 0.103(4) 0.086(4) 0.003(3) 0.000(3) 0.013(3)
C65 0.098(4) 0.098(4) 0.092(4) -0.001(4) -0.003(4) 0.014(3)
C66 0.094(4) 0.093(4) 0.080(4) 0.005(3) -0.015(3) 0.010(3)
C67 0.087(4) 0.093(4) 0.079(4) 0.003(3) -0.010(3) -0.001(3)
C72 0.093(4) 0.117(5) 0.102(5) 0.005(4) 0.012(4) 0.008(4)
C73 0.089(5) 0.119(5) 0.118(5) 0.007(4) 0.013(4) 0.003(4)
C74 0.082(4) 0.105(5) 0.102(5) 0.010(3) 0.002(3) 0.002(3)
C75 0.075(3) 0.097(4) 0.080(4) 0.009(3) 0.003(3) -0.003(3)
C76 0.080(3) 0.096(4) 0.073(4) 0.005(3) -0.002(3) -0.006(3)
C77 0.077(3) 0.087(4) 0.072(3) 0.005(3) -0.002(3) 0.000(3)
C78 0.087(4) 0.097(4) 0.088(4) -0.003(3) -0.003(3) -0.009(3)
C79 0.098(4) 0.106(4) 0.101(4) 0.004(3) -0.003(4) -0.017(4)
C80 0.085(4) 0.111(5) 0.114(5) 0.002(4) 0.000(4) -0.012(4)
C85 0.077(4) 0.087(4) 0.066(3) 0.001(3) 0.001(3) -0.001(3)
C86 0.077(4) 0.083(4) 0.075(3) 0.003(3) -0.002(3) -0.002(3)
C87 0.074(4) 0.083(4) 0.071(3) 0.006(3) -0.002(3) 0.001(3)
C88 0.079(4) 0.090(4) 0.069(3) 0.003(3) -0.002(3) 0.001(3)
C89 0.081(4) 0.088(4) 0.069(3) 0.002(3) 0.002(3) -0.004(3)
C90 0.080(4) 0.081(4) 0.071(3) 0.004(3) -0.002(3) -0.003(3)
C91 0.094(4) 0.090(4) 0.076(3) 0.004(3) 0.005(3) -0.008(3)
C92 0.103(4) 0.101(4) 0.072(3) -0.003(3) -0.009(3) 0.001(3)
C93 0.108(5) 0.102(4) 0.071(4) 0.003(3) 0.002(3) 0.002(4)
C94 0.090(4) 0.095(4) 0.067(3) 0.005(3) 0.001(3) -0.001(3)
C95 0.098(5) 0.107(5) 0.071(4) 0.004(3) 0.004(3) -0.004(4)
C96 0.097(4) 0.097(4) 0.074(3) 0.011(3) 0.010(3) -0.009(3)
C97 0.084(4) 0.089(4) 0.082(3) 0.009(3) -0.001(3) 0.003(3)
C98 0.090(4) 0.093(4) 0.085(4) 0.006(3) 0.002(3) -0.012(3)
C99 0.092(4) 0.092(4) 0.082(4) 0.000(3) -0.004(3) -0.009(3)
C100 0.084(4) 0.085(4) 0.076(4) 0.004(3) -0.003(3) -0.004(3)
C101 0.113(5) 0.113(5) 0.094(4) 0.000(3) -0.006(4) -0.034(4)
C102 0.143(12) 0.115(8) 0.131(8) 0.002(6) -0.007(9) -0.044(8)
C103 0.156(10) 0.157(10) 0.120(10) 0.009(8) -0.052(8) -0.035(8)
C104 0.160(9) 0.129(8) 0.128(8) -0.046(7) 0.013(7) -0.048(7)
C105 0.130(5) 0.109(5) 0.082(4) -0.017(3) -0.008(4) -0.016(4)
C106 0.171(12) 0.130(10) 0.156(11) -0.015(9) -0.070(9) -0.028(10)
C107 0.175(11) 0.139(11) 0.157(12) -0.041(9) 0.011(9) 0.002(8)
C108 0.209(14) 0.123(9) 0.114(8) -0.020(6) 0.001(8) -0.048(9)
C109 0.088(4) 0.084(4) 0.077(4) 0.001(3) 0.007(3) 0.004(3)
C110 0.101(5) 0.100(4) 0.089(4) 0.000(4) 0.023(3) 0.010(4)
C111 0.106(5) 0.094(4) 0.093(4) 0.005(4) 0.029(4) 0.008(4)
C112 0.080(4) 0.088(4) 0.085(4) 0.005(3) 0.005(3) 0.003(3)
C113 0.085(4) 0.091(4) 0.095(4) 0.002(4) 0.018(3) 0.001(3)
C114 0.087(4) 0.089(4) 0.096(4) 0.008(4) 0.020(3) 0.001(3)
C115 0.098(4) 0.101(4) 0.067(3) -0.006(3) -0.008(3) 0.005(3)
C116 0.109(5) 0.101(4) 0.080(4) -0.007(3) 0.001(3) -0.010(4)
C117 0.108(5) 0.113(5) 0.073(4) -0.008(3) 0.008(4) -0.009(4)
C118 0.100(4) 0.097(4) 0.071(3) -0.012(3) -0.003(3) 0.007(3)
C119 0.121(5) 0.098(4) 0.082(4) -0.012(3) 0.000(4) -0.006(4)
C120 0.112(5) 0.117(5) 0.073(4) -0.007(3) 0.002(4) -0.006(4)
C121 0.098(4) 0.097(4) 0.073(4) -0.012(3) 0.000(3) 0.001(4)
C122 0.090(4) 0.104(5) 0.075(4) -0.006(3) 0.004(3) 0.004(4)
C123 0.090(4) 0.102(4) 0.066(3) -0.010(3) 0.001(3) 0.000(4)
C124 0.081(4) 0.091(4) 0.066(3) 0.001(3) -0.003(3) -0.002(3)
C125 0.089(4) 0.108(5) 0.084(4) -0.011(3) 0.005(3) 0.000(4)
C126 0.095(4) 0.113(5) 0.086(4) -0.012(4) -0.008(3) -0.014(4)
C127 0.074(3) 0.097(4) 0.060(3) -0.005(3) 0.003(3) 0.001(3)
C128 0.082(4) 0.110(4) 0.061(3) 0.001(3) 0.008(3) 0.014(3)
C129 0.083(4) 0.137(5) 0.062(3) 0.003(3) 0.004(3) 0.010(3)
C130 0.084(4) 0.175(6) 0.070(4) 0.006(5) -0.001(3) 0.017(4)
C131 0.090(4) 0.208(9) 0.084(4) 0.005(4) -0.005(3) 0.015(4)
C132 0.106(5) 0.176(6) 0.084(5) 0.018(5) 0.001(4) 0.032(5)
C133 0.115(5) 0.133(5) 0.086(4) 0.009(4) 0.007(4) 0.040(4)
C134 0.099(4) 0.118(4) 0.068(4) 0.003(4) 0.010(3) 0.019(4)
C135 0.169(7) 0.135(6) 0.106(5) 0.008(5) 0.008(5) 0.051(5)
C136 0.196(8) 0.098(6) 0.184(9) 0.018(6) -0.011(7) 0.031(6)
C137 0.212(9) 0.176(9) 0.155(8) 0.014(7) 0.049(7) 0.083(8)
C138 0.231(10) 0.184(9) 0.129(6) 0.055(6) 0.000(6) 0.051(8)
C139 0.076(3) 0.090(4) 0.071(3) -0.003(3) 0.007(3) -0.002(3)
C140 0.088(4) 0.098(4) 0.096(4) -0.001(4) 0.020(3) -0.008(3)
C141 0.115(5) 0.097(4) 0.112(5) 0.006(4) 0.023(4) -0.010(4)
C142 0.144(6) 0.104(5) 0.184(7) 0.007(5) 0.050(5) -0.019(4)
C143 0.169(7) 0.132(6) 0.251(9) 0.008(7) 0.102(7) -0.033(6)
C144 0.166(7) 0.132(6) 0.246(8) 0.008(7) 0.121(6) 0.000(6)
C145 0.105(5) 0.104(5) 0.155(6) -0.003(4) 0.051(4) -0.008(4)
C146 0.198(9) 0.166(9) 0.339(12) 0.012(8) 0.164(9) 0.010(6)
C147 0.186(8) 0.111(5) 0.209(9) 0.014(6) 0.032(7) -0.028(6)
C148 0.221(19) 0.145(13) 0.227(12) -0.022(12) 0.012(13) -0.030(17)
C149 0.244(16) 0.127(13) 0.26(2) 0.057(17) 0.060(15) -0.042(13)
C150 0.218(13) 0.119(13) 0.241(18) 0.012(15) 0.010(13) 0.004(11)
C15 0.111(6) 0.176(8) 0.105(6) 0.007(6) 0.005(5) -0.001(5)
C16 0.154(11) 0.190(12) 0.129(7) -0.017(8) 0.004(8) 0.013(9)
C17 0.126(8) 0.238(13) 0.191(12) -0.020(11) -0.005(9) -0.012(8)
C18 0.160(11) 0.191(10) 0.153(10) 0.020(9) 0.015(9) 0.056(8)
C44 0.123(6) 0.116(6) 0.129(7) -0.005(5) -0.025(5) 0.017(5)
C45 0.107(8) 0.166(10) 0.154(10) -0.020(8) -0.009(7) 0.017(7)
C46 0.149(9) 0.141(8) 0.200(12) -0.057(8) -0.018(9) 0.029(7)
C47 0.159(10) 0.172(12) 0.163(8) 0.018(8) -0.045(8) 0.036(9)
C68 0.105(6) 0.096(6) 0.100(6) -0.010(5) -0.008(5) 0.005(5)
C69 0.161(12) 0.098(8) 0.143(9) 0.005(7) 0.015(8) 0.006(9)
C70 0.149(9) 0.118(9) 0.179(12) -0.042(9) -0.065(9) 0.006(8)
C71 0.142(10) 0.104(8) 0.132(9) -0.028(7) 0.006(7) 0.005(8)
C81 0.110(7) 0.125(7) 0.124(7) -0.013(5) -0.008(5) -0.028(5)
C82 0.177(12) 0.129(10) 0.168(11) -0.013(8) 0.017(9) -0.038(8)
C83 0.147(10) 0.168(11) 0.171(11) -0.022(9) -0.049(9) -0.019(9)
C84 0.137(9) 0.158(11) 0.151(10) -0.042(8) 0.000(7) -0.032(8)
C15A 0.114(9) 0.179(10) 0.112(10) 0.002(10) -0.002(8) 0.006(8)
C16A 0.130(17) 0.225(19) 0.139(14) 0.000(16) 0.020(13) 0.006(15)
C17A 0.139(16) 0.206(19) 0.136(13) 0.005(16) -0.031(13) 0.010(15)
C18A 0.133(18) 0.176(12) 0.151(19) -0.018(16) 0.002(16) 0.016(12)
C44A 0.126(8) 0.131(9) 0.135(10) -0.006(10) -0.018(9) 0.028(8)
C45A 0.132(14) 0.171(17) 0.175(16) 0.004(17) -0.043(14) 0.020(15)
C46A 0.131(18) 0.141(18) 0.158(13) -0.017(14) 0.015(12) 0.022(16)
C47A 0.143(17) 0.134(11) 0.156(18) 0.000(14) -0.016(17) 0.046(12)
C68A 0.114(8) 0.096(8) 0.107(9) -0.012(8) -0.006(8) 0.003(7)
C69A 0.127(10) 0.118(14) 0.150(16) -0.018(14) -0.002(12) -0.020(10)
C70A 0.150(17) 0.110(15) 0.113(10) -0.028(10) -0.004(11) -0.014(14)
C71A 0.141(15) 0.104(11) 0.150(14) 0.012(12) 0.001(14) 0.007(13)
C81A 0.118(9) 0.127(9) 0.131(9) -0.014(7) -0.010(9) -0.030(8)
C82A 0.148(14) 0.121(11) 0.172(17) -0.022(12) -0.026(15) -0.029(11)
C83A 0.125(11) 0.152(18) 0.166(17) -0.010(16) -0.018(13) -0.039(11)
C84A 0.152(17) 0.155(17) 0.125(10) -0.029(11) -0.013(12) -0.022(16)
C151 0.204(16) 0.199(16) 0.148(15) -0.030(11) -0.056(12) 0.104(12)
C153 0.153(10) 0.123(9) 0.092(9) 0.028(6) 0.008(8) -0.011(7)
C152 0.166(10) 0.109(9) 0.125(9) 0.054(7) 0.029(8) 0.012(8)
C157 0.184(10) 0.125(9) 0.095(9) 0.037(7) 0.004(8) 0.034(9)
C156 0.204(11) 0.122(10) 0.132(11) 0.050(8) -0.001(9) -0.001(8)
C155 0.209(11) 0.122(10) 0.089(8) 0.019(7) -0.012(9) -0.022(9)
C154 0.201(11) 0.137(10) 0.098(9) 0.020(7) 0.000(9) -0.031(9)
C158 0.213(12) 0.113(10) 0.062(8) 0.031(7) -0.027(9) -0.006(10)
C159 0.223(14) 0.125(11) 0.067(8) -0.006(8) 0.013(10) -0.027(10)
C160 0.151(12) 0.100(11) 0.196(14) 0.008(11) 0.002(10) 0.014(11)
C162 0.139(8) 0.063(7) 0.165(10) -0.008(8) -0.007(7) 0.011(8)
C161 0.140(8) 0.068(7) 0.166(9) -0.001(9) -0.011(7) 0.005(8)
C166 0.164(10) 0.090(8) 0.180(10) 0.009(10) -0.028(8) -0.046(9)
C165 0.198(11) 0.088(8) 0.162(9) 0.007(9) -0.022(8) -0.040(10)
C164 0.179(10) 0.081(8) 0.178(10) 0.014(9) 0.002(9) -0.005(10)
C163 0.136(8) 0.072(7) 0.184(10) -0.005(9) -0.007(7) 0.010(8)
C167 0.37(2) 0.155(15) 0.153(11) 0.004(13) -0.051(13) -0.130(17)
C168 0.125(10) 0.112(12) 0.29(2) -0.004(14) -0.030(11) 0.020(10)
C169 0.150(9) 0.329(13) 0.147(9) -0.015(10) -0.002(7) 0.028(9)
C170 0.129(8) 0.348(13) 0.106(7) -0.016(8) 0.003(5) 0.012(8)
C171 0.120(10) 0.326(14) 0.091(9) 0.000 -0.008(7) 0.000
C172 0.123(8) 0.370(14) 0.114(7) -0.016(8) 0.005(5) 0.023(8)
C173 0.116(11) 0.406(18) 0.107(10) 0.000 0.008(7) 0.000
C174 0.165(13) 0.50(3) 0.119(11) 0.000 0.035(9) 0.000
C175 0.178(13) 0.42(2) 0.149(13) 0.000 -0.017(11) 0.000
C176 0.161(11) 0.292(15) 0.164(12) 0.000 -0.005(9) 0.000
C177 0.162(8) 0.251(11) 0.152(8) -0.015(8) 0.018(7) 0.031(7)
C178 0.183(9) 0.223(10) 0.137(7) -0.013(8) 0.023(7) -0.004(7)
C179 0.166(11) 0.231(12) 0.121(9) 0.000 0.024(9) 0.000
C180 0.251(13) 0.227(11) 0.208(11) -0.033(10) 0.032(10) -0.048(10)
C181 0.096(11) 0.130(11) 0.258(18) -0.063(12) -0.044(11) 0.022(9)
C182 0.085(8) 0.113(8) 0.187(11) -0.045(8) -0.061(8) 0.000(7)
C183 0.096(8) 0.127(9) 0.141(9) -0.058(7) -0.060(7) 0.014(7)
C184 0.137(11) 0.137(9) 0.172(10) -0.048(8) -0.040(9) 0.041(8)
C185 0.123(10) 0.127(9) 0.176(10) -0.054(8) -0.030(9) 0.030(8)
C186 0.109(10) 0.142(10) 0.193(10) -0.039(8) -0.042(9) -0.002(8)
C187 0.097(10) 0.119(9) 0.200(11) -0.024(9) -0.058(8) -0.003(7)
C188 0.101(11) 0.152(13) 0.180(11) -0.043(10) -0.054(9) -0.010(10)
C189 0.169(15) 0.151(13) 0.146(12) -0.043(9) -0.006(11) 0.060(11)
C190 0.12(2) 0.108(13) 0.14(2) 0.006(13) -0.01(2) -0.047(15)
C1A 0.126(10) 0.164(19) 0.107(18) -0.004(18) -0.038(12) -0.024(13)
C1B 0.15(2) 0.15(2) 0.093(9) -0.013(12) -0.031(12) -0.063(18)
C191 0.17(2) 0.136(17) 0.088(8) -0.025(11) -0.027(11) -0.027(18)
C1C 0.178(17) 0.115(12) 0.134(18) -0.021(13) -0.027(16) -0.004(12)
C1D 0.149(10) 0.134(17) 0.125(16) -0.065(14) 0.003(12) -0.044(11)
C192 0.23(2) 0.106(13) 0.230(16) -0.023(15) 0.018(16) -0.013(18)
C1E 0.215(14) 0.130(14) 0.27(2) 0.01(2) 0.003(16) -0.051(13)
C1F 0.22(2) 0.14(2) 0.229(17) 0.006(18) 0.000(16) 0.005(18)

loop_
_atom_type_symbol
_atom_type_description
_atom_type_scat_dispersion_real
_atom_type_scat_dispersion_imag
_atom_type_scat_source
C C 0.0137 0.0067 'International Tables Vol C Tables 4.2.6.8 and 6.1.1.4'
H H 0.0000 0.0000 'International Tables Vol C Tables 4.2.6.8 and 6.1.1.4'
N N 0.0241 0.0134 'International Tables Vol C Tables 4.2.6.8 and 6.1.1.4'

loop_
_geom_angle_atom_site_label_1
_geom_angle_atom_site_label_2
_geom_angle_atom_site_label_3
_geom_angle
_geom_angle_site_symmetry_1
_geom_angle_site_symmetry_3
_geom_angle_publ_flag
C48 N1 C13 111.1(5) . . ?
C48 N1 C49 118.7(5) . . ?
C49 N1 C13 115.2(5) . . ?
C25 N2 C14 110.1(5) . . ?
C115 N2 C14 119.7(5) . . ?
C115 N2 C25 117.3(5) . . ?
C124 N3 C127 120.0(5) . . ?
C124 N3 C139 120.4(5) . . ?
C127 N3 C139 111.3(4) . . ?
C77 N4 C109 120.5(5) . . ?
C90 N4 C77 112.8(5) . . ?
C90 N4 C109 121.4(5) . . ?
C61 N5 C56 122.2(5) . . ?
C61 N5 C85 113.5(5) . . ?
C85 N5 C56 120.2(5) . . ?
H1A C1 H1B 109.5 . . ?
H1A C1 H1C 109.5 . . ?
H1B C1 H1C 109.5 . . ?
C2 C1 H1A 109.5 . . ?
C2 C1 H1B 109.5 . . ?
C2 C1 H1C 109.5 . . ?
C1 C2 C3 110.8(9) . . ?
C1 C2 C24 105.5(9) . . ?
C3 C2 C24 110.3(8) . . ?
C23 C2 C1 111.1(9) . . ?
C23 C2 C3 110.1(8) . . ?
C23 C2 C24 109.0(10) . . ?
C4 C3 C2 118.9(9) . . ?
C22 C3 C2 124.4(9) . . ?
C22 C3 C4 116.7(8) . . ?
C3 C4 H4 119.1 . . ?
C5 C4 C3 121.7(8) . . ?
C5 C4 H4 119.1 . . ?
C4 C5 C6 121.0(7) . . ?
C4 C5 C14 122.4(7) . . ?
C6 C5 C14 116.7(7) . . ?
C5 C6 C7 121.5(7) . . ?
C5 C6 C21 116.7(8) . . ?
C7 C6 C21 121.8(8) . . ?
C6 C7 C8 120.6(7) . . ?
C12 C7 C6 120.0(7) . . ?
C12 C7 C8 119.2(7) . . ?
C7 C8 C19 118.2(8) . . ?
C9 C8 C7 119.8(8) . . ?
C9 C8 C19 122.0(8) . . ?
C8 C9 H9 118.8 . . ?
C8 C9 C10 122.5(8) . . ?
C10 C9 H9 118.8 . . ?
C9 C10 C11 116.8(8) . . ?
C9 C10 C15 121.0(8) . . ?
C9 C10 C15A 123.7(15) . . ?
C11 C10 C15 122.2(9) . . ?
C11 C10 C15A 119.4(14) . . ?
C10 C11 H11 118.6 . . ?
C12 C11 C10 122.8(7) . . ?
C12 C11 H11 118.6 . . ?
C7 C12 C13 116.9(7) . . ?
C11 C12 C7 118.8(7) . . ?
C11 C12 C13 124.2(7) . . ?
C12 C13 N1 119.2(6) . . ?
C14 C13 N1 117.4(6) . . ?
C14 C13 C12 123.3(7) . . ?
N2 C14 C5 119.4(7) . . ?
C13 C14 N2 119.4(6) . . ?
C13 C14 C5 121.0(7) . . ?
C8 C19 H19 119.6 . . ?
C20 C19 C8 120.7(9) . . ?
C20 C19 H19 119.6 . . ?
C19 C20 H20 118.4 . . ?
C19 C20 C21 123.2(9) . . ?
C21 C20 H20 118.4 . . ?
C6 C21 C20 115.1(8) . . ?
C22 C21 C6 120.2(9) . . ?
C22 C21 C20 124.6(9) . . ?
C3 C22 H22 118.3 . . ?
C21 C22 C3 123.5(9) . . ?
C21 C22 H22 118.3 . . ?
C2 C23 H23A 109.5 . . ?
C2 C23 H23B 109.5 . . ?
C2 C23 H23C 109.5 . . ?
H23A C23 H23B 109.5 . . ?
H23A C23 H23C 109.5 . . ?
H23B C23 H23C 109.5 . . ?
C2 C24 H24A 109.5 . . ?
C2 C24 H24B 109.5 . . ?
C2 C24 H24C 109.5 . . ?
H24A C24 H24B 109.5 . . ?
H24A C24 H24C 109.5 . . ?
H24B C24 H24C 109.5 . . ?
C26 C25 N2 119.2(6) . . ?
C48 C25 N2 118.3(6) . . ?
C48 C25 C26 122.4(7) . . ?
C25 C26 C27 118.0(6) . . ?
C39 C26 C25 123.9(7) . . ?
C39 C26 C27 118.1(7) . . ?
C26 C27 C28 118.8(7) . . ?
C36 C27 C26 119.9(7) . . ?
C36 C27 C28 121.2(7) . . ?
C29 C28 C27 121.3(6) . . ?
C29 C28 C33 120.0(7) . . ?
C33 C28 C27 118.7(7) . . ?
C28 C29 C30 119.0(6) . . ?
C28 C29 C48 118.2(6) . . ?
C30 C29 C48 122.8(7) . . ?
C29 C30 H30 119.8 . . ?
C31 C30 C29 120.5(7) . . ?
C31 C30 H30 119.8 . . ?
C30 C31 C44 120.2(8) . . ?
C30 C31 C44A 117.0(16) . . ?
C32 C31 C30 119.7(7) . . ?
C32 C31 C44 120.0(8) . . ?
C32 C31 C44A 123.2(16) . . ?
C31 C32 H32 118.5 . . ?
C31 C32 C33 123.0(7) . . ?
C33 C32 H32 118.5 . . ?
C32 C33 C28 117.8(7) . . ?
C32 C33 C34 125.6(7) . . ?
C34 C33 C28 116.6(7) . . ?
C33 C34 H34 118.1 . . ?
C35 C34 C33 123.9(8) . . ?
C35 C34 H34 118.1 . . ?
C34 C35 H35 119.0 . . ?
C34 C35 C36 121.9(8) . . ?
C36 C35 H35 119.0 . . ?
C27 C36 C35 117.6(7) . . ?
C27 C36 C37 118.5(7) . . ?
C37 C36 C35 123.9(8) . . ?
C36 C37 H37 118.4 . . ?
C38 C37 C36 123.3(8) . . ?
C38 C37 H37 118.4 . . ?
C37 C38 C39 117.6(7) . . ?
C37 C38 C40 123.1(8) . . ?
C39 C38 C40 119.3(7) . . ?
C26 C39 H39 118.7 . . ?
C38 C39 C26 122.6(7) . . ?
C38 C39 H39 118.7 . . ?
C38 C40 C43 108.1(7) . . ?
C41 C40 C38 112.8(7) . . ?
C41 C40 C42 110.1(8) . . ?
C41 C40 C43 108.1(7) . . ?
C42 C40 C38 107.6(6) . . ?
C42 C40 C43 110.1(8) . . ?
C40 C41 H41A 109.5 . . ?
C40 C41 H41B 109.5 . . ?
C40 C41 H41C 109.5 . . ?
H41A C41 H41B 109.5 . . ?
H41A C41 H41C 109.5 . . ?
H41B C41 H41C 109.5 . . ?
C40 C42 H42A 109.5 . . ?
C40 C42 H42B 109.5 . . ?
C40 C42 H42C 109.5 . . ?
H42A C42 H42B 109.5 . . ?
H42A C42 H42C 109.5 . . ?
H42B C42 H42C 109.5 . . ?
C40 C43 H43A 109.5 . . ?
C40 C43 H43B 109.5 . . ?
C40 C43 H43C 109.5 . . ?
H43A C43 H43B 109.5 . . ?
H43A C43 H43C 109.5 . . ?
H43B C43 H43C 109.5 . . ?
N1 C48 C29 120.3(6) . . ?
C25 C48 N1 118.4(6) . . ?
C25 C48 C29 121.0(7) . . ?
C50 C49 N1 120.1(6) . . ?
C60 C49 N1 122.0(6) . . ?
C60 C49 C50 117.9(6) . . ?
C49 C50 H50 120.4 . . ?
C51 C50 C49 119.3(6) . . ?
C51 C50 H50 120.4 . . ?
C50 C51 H51 118.6 . . ?
C50 C51 C52 122.8(6) . . ?
C52 C51 H51 118.6 . . ?
C51 C52 C53 122.0(6) . . ?
C59 C52 C51 117.1(6) . . ?
C59 C52 C53 120.9(6) . . ?
C54 C53 C52 121.9(5) . . ?
C54 C53 C58 115.9(6) . . ?
C58 C53 C52 122.2(6) . . ?
C53 C54 H54 118.7 . . ?
C55 C54 C53 122.5(6) . . ?
C55 C54 H54 118.7 . . ?
C54 C55 H55 119.9 . . ?
C54 C55 C56 120.2(6) . . ?
C56 C55 H55 119.9 . . ?
C55 C56 N5 121.4(5) . . ?
C55 C56 C57 117.9(5) . . ?
C57 C56 N5 120.6(5) . . ?
C56 C57 H57 119.4 . . ?
C58 C57 C56 121.2(6) . . ?
C58 C57 H57 119.4 . . ?
C53 C58 H58 119.2 . . ?
C57 C58 C53 121.6(6) . . ?
C57 C58 H58 119.2 . . ?
C52 C59 H59 119.4 . . ?
C52 C59 C60 121.1(6) . . ?
C60 C59 H59 119.4 . . ?
C49 C60 C59 121.8(6) . . ?
C49 C60 H60 119.1 . . ?
C59 C60 H60 119.1 . . ?
N5 C61 C62 122.8(6) . . ?
C77 C61 N5 116.1(5) . . ?
C77 C61 C62 120.6(6) . . ?
C63 C62 C61 118.0(6) . . ?
C63 C62 C67 120.0(6) . . ?
C67 C62 C61 122.0(6) . . ?
C62 C63 C64 118.7(6) . . ?
C75 C63 C62 120.8(6) . . ?
C75 C63 C64 120.5(6) . . ?
C63 C64 C72 117.2(7) . . ?
C65 C64 C63 119.0(7) . . ?
C65 C64 C72 123.7(7) . . ?
C64 C65 H65 118.8 . . ?
C66 C65 C64 122.3(7) . . ?
C66 C65 H65 118.8 . . ?
C65 C66 C67 120.4(7) . . ?
C65 C66 C68 121.4(8) . . ?
C65 C66 C68A 124.4(11) . . ?
C67 C66 C68 118.2(8) . . ?
C67 C66 C68A 115.1(11) . . ?
C62 C67 H67 120.4 . . ?
C66 C67 C62 119.3(6) . . ?
C66 C67 H67 120.4 . . ?
C64 C72 H72 118.9 . . ?
C73 C72 C64 122.3(7) . . ?
C73 C72 H72 118.9 . . ?
C72 C73 H73 119.2 . . ?
C72 C73 C74 121.6(7) . . ?
C74 C73 H73 119.2 . . ?
C75 C74 C73 116.5(7) . . ?
C80 C74 C73 122.5(7) . . ?
C80 C74 C75 121.0(7) . . ?
C63 C75 C76 120.8(6) . . ?
C74 C75 C63 121.7(6) . . ?
C74 C75 C76 117.5(6) . . ?
C75 C76 C77 117.6(6) . . ?
C78 C76 C75 119.4(6) . . ?
C78 C76 C77 123.0(6) . . ?
N4 C77 C76 122.0(6) . . ?
C61 C77 N4 116.4(5) . . ?
C61 C77 C76 121.2(6) . . ?
C76 C78 H78 119.2 . . ?
C79 C78 C76 121.7(7) . . ?
C79 C78 H78 119.2 . . ?
C78 C79 C80 119.5(7) . . ?
C78 C79 C81 122.0(8) . . ?
C78 C79 C81A 119.3(13) . . ?
C80 C79 C81 118.4(8) . . ?
C80 C79 C81A 121.0(13) . . ?
C74 C80 H80 119.7 . . ?
C79 C80 C74 120.6(7) . . ?
C79 C80 H80 119.7 . . ?
N5 C85 C86 121.3(5) . . ?
C90 C85 N5 116.3(5) . . ?
C90 C85 C86 122.0(5) . . ?
C87 C86 C85 117.6(6) . . ?
C87 C86 C100 119.9(6) . . ?
C100 C86 C85 122.4(5) . . ?
C86 C87 C88 121.2(6) . . ?
C86 C87 C97 117.9(6) . . ?
C97 C87 C88 120.9(6) . . ?
C89 C88 C87 119.7(5) . . ?
C89 C88 C94 120.2(6) . . ?
C94 C88 C87 120.1(6) . . ?
C88 C89 C90 119.4(6) . . ?
C88 C89 C91 118.6(5) . . ?
C91 C89 C90 122.0(6) . . ?
N4 C90 C89 122.5(5) . . ?
C85 C90 N4 117.0(5) . . ?
C85 C90 C89 120.0(6) . . ?
C89 C91 H91 119.2 . . ?
C92 C91 C89 121.5(6) . . ?
C92 C91 H91 119.2 . . ?
C91 C92 C93 119.0(6) . . ?
C91 C92 C105 120.7(6) . . ?
C93 C92 C105 120.3(6) . . ?
C92 C93 H93 119.6 . . ?
C92 C93 C94 120.9(6) . . ?
C94 C93 H93 119.6 . . ?
C88 C94 C95 119.2(6) . . ?
C93 C94 C88 119.7(6) . . ?
C93 C94 C95 121.1(6) . . ?
C94 C95 H95 119.0 . . ?
C96 C95 C94 122.0(6) . . ?
C96 C95 H95 119.0 . . ?
C95 C96 H96 119.5 . . ?
C95 C96 C97 121.1(6) . . ?
C97 C96 H96 119.5 . . ?
C87 C97 C96 116.7(6) . . ?
C98 C97 C87 120.3(6) . . ?
C98 C97 C96 123.0(6) . . ?
C97 C98 H98 118.7 . . ?
C99 C98 C97 122.5(6) . . ?
C99 C98 H98 118.7 . . ?
C98 C99 C100 117.6(6) . . ?
C98 C99 C101 124.0(6) . . ?
C100 C99 C101 118.3(6) . . ?
C86 C100 H100 119.2 . . ?
C99 C100 C86 121.6(6) . . ?
C99 C100 H100 119.2 . . ?
C99 C101 C104 109.0(6) . . ?
C99 C101 C1A 103.9(17) . . ?
C102 C101 C99 112.8(9) . . ?
C102 C101 C103 108.2(8) . . ?
C102 C101 C104 107.4(9) . . ?
C103 C101 C99 108.4(7) . . ?
C103 C101 C104 111.0(8) . . ?
C190 C101 C99 107(3) . . ?
C190 C101 C1A 101(3) . . ?
C1B C101 C99 118.0(15) . . ?
C1B C101 C190 131(4) . . ?
C1B C101 C1A 87(2) . . ?
C101 C102 H10A 109.5 . . ?
C101 C102 H10B 109.5 . . ?
C101 C102 H10C 109.5 . . ?
H10A C102 H10B 109.5 . . ?
H10A C102 H10C 109.5 . . ?
H10B C102 H10C 109.5 . . ?
C101 C103 H10D 109.5 . . ?
C101 C103 H10E 109.5 . . ?
C101 C103 H10F 109.5 . . ?
H10D C103 H10E 109.5 . . ?
H10D C103 H10F 109.5 . . ?
H10E C103 H10F 109.5 . . ?
C101 C104 H10G 109.5 . . ?
C101 C104 H10H 109.5 . . ?
C101 C104 H10I 109.5 . . ?
H10G C104 H10H 109.5 . . ?
H10G C104 H10I 109.5 . . ?
H10H C104 H10I 109.5 . . ?
C92 C105 C107 107.9(8) . . ?
C106 C105 C92 108.9(8) . . ?
C106 C105 C107 108.0(9) . . ?
C108 C105 C92 111.2(7) . . ?
C108 C105 C106 116.1(10) . . ?
C108 C105 C107 104.4(9) . . ?
C191 C105 C92 111.3(15) . . ?
C1C C105 C92 110.3(14) . . ?
C1C C105 C191 107.5(19) . . ?
C1C C105 C1D 115.8(19) . . ?
C1D C105 C92 107.2(11) . . ?
C1D C105 C191 104.5(18) . . ?
C105 C106 H10J 109.5 . . ?
C105 C106 H10K 109.5 . . ?
C105 C106 H10L 109.5 . . ?
H10J C106 H10K 109.5 . . ?
H10J C106 H10L 109.5 . . ?
H10K C106 H10L 109.5 . . ?
C105 C107 H10M 109.5 . . ?
C105 C107 H10N 109.5 . . ?
C105 C107 H10O 109.5 . . ?
H10M C107 H10N 109.5 . . ?
H10M C107 H10O 109.5 . . ?
H10N C107 H10O 109.5 . . ?
C105 C108 H10P 109.5 . . ?
C105 C108 H10Q 109.5 . . ?
C105 C108 H10R 109.5 . . ?
H10P C108 H10Q 109.5 . . ?
H10P C108 H10R 109.5 . . ?
H10Q C108 H10R 109.5 . . ?
C110 C109 N4 119.0(6) . . ?
C114 C109 N4 122.1(6) . . ?
C114 C109 C110 118.7(6) . . ?
C109 C110 H110 120.3 . . ?
C111 C110 C109 119.5(6) . . ?
C111 C110 H110 120.3 . . ?
C110 C111 H111 119.4 . . ?
C112 C111 C110 121.2(6) . . ?
C112 C111 H111 119.4 . . ?
C111 C112 C112 120.6(4) . 7_565 ?
C113 C112 C111 117.9(6) . . ?
C113 C112 C112 121.4(4) . 7_565 ?
C112 C113 H113 119.6 . . ?
C112 C113 C114 120.7(6) . . ?
C114 C113 H113 119.6 . . ?
C109 C114 C113 121.2(6) . . ?
C109 C114 H114 119.4 . . ?
C113 C114 H114 119.4 . . ?
C116 C115 N2 123.2(6) . . ?
C116 C115 C120 117.3(6) . . ?
C120 C115 N2 119.6(6) . . ?
C115 C116 H116 118.6 . . ?
C115 C116 C117 122.8(7) . . ?
C117 C116 H116 118.6 . . ?
C116 C117 H117 119.5 . . ?
C118 C117 C116 121.0(6) . . ?
C118 C117 H117 119.5 . . ?
C117 C118 C121 120.9(6) . . ?
C119 C118 C117 117.8(6) . . ?
C119 C118 C121 121.1(6) . . ?
C118 C119 H119 119.1 . . ?
C118 C119 C120 121.8(7) . . ?
C120 C119 H119 119.1 . . ?
C115 C120 H120 120.4 . . ?
C119 C120 C115 119.3(6) . . ?
C119 C120 H120 120.4 . . ?
C122 C121 C118 123.4(6) . . ?
C122 C121 C126 116.8(6) . . ?
C126 C121 C118 119.8(6) . . ?
C121 C122 H122 118.5 . . ?
C121 C122 C123 122.9(6) . . ?
C123 C122 H122 118.5 . . ?
C122 C123 H123 119.7 . . ?
C124 C123 C122 120.5(6) . . ?
C124 C123 H123 119.7 . . ?
C123 C124 N3 121.0(5) . . ?
C123 C124 C125 117.6(6) . . ?
C125 C124 N3 121.4(6) . . ?
C124 C125 H125 119.6 . . ?
C124 C125 C126 120.9(6) . . ?
C126 C125 H125 119.6 . . ?
C121 C126 C125 121.1(6) . . ?
C121 C126 H126 119.4 . . ?
C125 C126 H126 119.4 . . ?
N3 C127 C128 120.0(5) . . ?
C127 C127 N3 117.7(3) 7_565 . ?
C127 C127 C128 121.8(4) 7_565 . ?
C129 C128 C127 117.6(6) . . ?
C134 C128 C127 122.2(6) . . ?
C134 C128 C129 120.1(6) . . ?
C128 C129 C129 120.5(4) . 7_565 ?
C130 C129 C128 119.9(7) . . ?
C130 C129 C129 119.6(5) . 7_565 ?
C129 C130 C131 119.0(8) . . ?
C132 C130 C129 118.7(8) . . ?
C132 C130 C131 122.3(8) . . ?
C130 C131 H131 119.3 . . ?
C131 C131 C130 121.4(5) 7_565 . ?
C131 C131 H131 119.3 7_565 . ?
C130 C132 H132 118.5 . . ?
C133 C132 C130 123.0(8) . . ?
C133 C132 H132 118.5 . . ?
C132 C133 C134 118.1(8) . . ?
C132 C133 C135 122.9(8) . . ?
C134 C133 C135 118.9(8) . . ?
C128 C134 C133 120.2(7) . . ?
C128 C134 H134 119.9 . . ?
C133 C134 H134 119.9 . . ?
C133 C135 C138 108.1(8) . . ?
C136 C135 C133 113.1(8) . . ?
C136 C135 C137 113.1(9) . . ?
C136 C135 C138 107.9(9) . . ?
C137 C135 C133 108.1(8) . . ?
C137 C135 C138 106.1(8) . . ?
C135 C136 H13A 109.5 . . ?
C135 C136 H13B 109.5 . . ?
C135 C136 H13C 109.5 . . ?
H13A C136 H13B 109.5 . . ?
H13A C136 H13C 109.5 . . ?
H13B C136 H13C 109.5 . . ?
C135 C137 H13D 109.5 . . ?
C135 C137 H13E 109.5 . . ?
C135 C137 H13F 109.5 . . ?
H13D C137 H13E 109.5 . . ?
H13D C137 H13F 109.5 . . ?
H13E C137 H13F 109.5 . . ?
C135 C138 H13G 109.5 . . ?
C135 C138 H13H 109.5 . . ?
C135 C138 H13I 109.5 . . ?
H13G C138 H13H 109.5 . . ?
H13G C138 H13I 109.5 . . ?
H13H C138 H13I 109.5 . . ?
C139 C139 N3 116.7(3) 7_565 . ?
C139 C139 C140 121.6(4) 7_565 . ?
C140 C139 N3 121.2(5) . . ?
C139 C140 C141 122.0(6) . . ?
C145 C140 C139 116.6(6) . . ?
C145 C140 C141 121.3(6) . . ?
C140 C141 H141 120.2 . . ?
C142 C141 C140 119.6(7) . . ?
C142 C141 H141 120.2 . . ?
C141 C142 C143 118.7(8) . . ?
C141 C142 C147 118.6(9) . . ?
C143 C142 C147 122.6(9) . . ?
C142 C143 H143 118.6 . . ?
C142 C143 C144 122.9(9) . . ?
C144 C143 H143 118.6 . . ?
C145 C144 C143 118.3(8) . . ?
C145 C144 C146 120.5(9) . . ?
C146 C144 C143 120.8(9) . . ?
C144 C145 C140 118.7(7) . . ?
C145 C145 C140 121.7(4) 7_565 . ?
C145 C145 C144 119.5(5) 7_565 . ?
C144 C146 H146 120.2 . . ?
C146 C146 C144 119.6(6) 7_565 . ?
C146 C146 H146 120.2 7_565 . ?
C142 C147 C148 104.7(14) . . ?
C142 C147 C149 107.9(12) . . ?
C142 C147 C150 112.8(13) . . ?
C142 C147 C192 111.0(16) . . ?
C142 C147 C1E 112.0(17) . . ?
C142 C147 C1F 97.7(17) . . ?
C148 C147 C149 115.2(15) . . ?
C150 C147 C148 107.9(14) . . ?
C150 C147 C149 108.4(15) . . ?
C1E C147 C192 104(2) . . ?
C1F C147 C192 110.2(19) . . ?
C1F C147 C1E 122(2) . . ?
C147 C148 H14A 109.5 . . ?
C147 C148 H14B 109.5 . . ?
C147 C148 H14C 109.5 . . ?
H14A C148 H14B 109.5 . . ?
H14A C148 H14C 109.5 . . ?
H14B C148 H14C 109.5 . . ?
C147 C149 H14D 109.5 . . ?
C147 C149 H14E 109.5 . . ?
C147 C149 H14F 109.5 . . ?
H14D C149 H14E 109.5 . . ?
H14D C149 H14F 109.5 . . ?
H14E C149 H14F 109.5 . . ?
C147 C150 H15A 109.5 . . ?
C147 C150 H15B 109.5 . . ?
C147 C150 H15C 109.5 . . ?
H15A C150 H15B 109.5 . . ?
H15A C150 H15C 109.5 . . ?
H15B C150 H15C 109.5 . . ?
C10 C15 C16 110.7(9) . . ?
C17 C15 C10 109.7(10) . . ?
C17 C15 C16 110.7(11) . . ?
C18 C15 C10 113.0(9) . . ?
C18 C15 C16 104.5(11) . . ?
C18 C15 C17 108.2(11) . . ?
C15 C16 H16A 109.5 . . ?
C15 C16 H16B 109.5 . . ?
C15 C16 H16C 109.5 . . ?
H16A C16 H16B 109.5 . . ?
H16A C16 H16C 109.5 . . ?
H16B C16 H16C 109.5 . . ?
C15 C17 H17A 109.5 . . ?
C15 C17 H17B 109.5 . . ?
C15 C17 H17C 109.5 . . ?
H17A C17 H17B 109.5 . . ?
H17A C17 H17C 109.5 . . ?
H17B C17 H17C 109.5 . . ?
C15 C18 H18A 109.5 . . ?
C15 C18 H18B 109.5 . . ?
C15 C18 H18C 109.5 . . ?
H18A C18 H18B 109.5 . . ?
H18A C18 H18C 109.5 . . ?
H18B C18 H18C 109.5 . . ?
C31 C44 C45 111.9(9) . . ?
C31 C44 C46 110.1(10) . . ?
C45 C44 C46 108.9(11) . . ?
C47 C44 C31 108.1(10) . . ?
C47 C44 C45 108.2(11) . . ?
C47 C44 C46 109.5(11) . . ?
C44 C45 H45A 109.5 . . ?
C44 C45 H45B 109.5 . . ?
C44 C45 H45C 109.5 . . ?
H45A C45 H45B 109.5 . . ?
H45A C45 H45C 109.5 . . ?
H45B C45 H45C 109.5 . . ?
C44 C46 H46A 109.5 . . ?
C44 C46 H46B 109.5 . . ?
C44 C46 H46C 109.5 . . ?
H46A C46 H46B 109.5 . . ?
H46A C46 H46C 109.5 . . ?
H46B C46 H46C 109.5 . . ?
C44 C47 H47A 109.5 . . ?
C44 C47 H47B 109.5 . . ?
C44 C47 H47C 109.5 . . ?
H47A C47 H47B 109.5 . . ?
H47A C47 H47C 109.5 . . ?
H47B C47 H47C 109.5 . . ?
C66 C68 C71 110.9(10) . . ?
C69 C68 C66 106.6(10) . . ?
C69 C68 C71 106.1(12) . . ?
C70 C68 C66 110.8(11) . . ?
C70 C68 C69 111.3(12) . . ?
C70 C68 C71 111.0(11) . . ?
C68 C69 H69A 109.5 . . ?
C68 C69 H69B 109.5 . . ?
C68 C69 H69C 109.5 . . ?
H69A C69 H69B 109.5 . . ?
H69A C69 H69C 109.5 . . ?
H69B C69 H69C 109.5 . . ?
C68 C70 H70A 109.5 . . ?
C68 C70 H70B 109.5 . . ?
C68 C70 H70C 109.5 . . ?
H70A C70 H70B 109.5 . . ?
H70A C70 H70C 109.5 . . ?
H70B C70 H70C 109.5 . . ?
C68 C71 H71A 109.5 . . ?
C68 C71 H71B 109.5 . . ?
C68 C71 H71C 109.5 . . ?
H71A C71 H71B 109.5 . . ?
H71A C71 H71C 109.5 . . ?
H71B C71 H71C 109.5 . . ?
C79 C81 C83 106.1(11) . . ?
C82 C81 C79 110.7(11) . . ?
C82 C81 C83 108.1(12) . . ?
C82 C81 C84 116.2(13) . . ?
C84 C81 C79 112.2(10) . . ?
C84 C81 C83 102.7(12) . . ?
C81 C82 H82A 109.5 . . ?
C81 C82 H82B 109.5 . . ?
C81 C82 H82C 109.5 . . ?
H82A C82 H82B 109.5 . . ?
H82A C82 H82C 109.5 . . ?
H82B C82 H82C 109.5 . . ?
C81 C83 H83A 109.5 . . ?
C81 C83 H83B 109.5 . . ?
C81 C83 H83C 109.5 . . ?
H83A C83 H83B 109.5 . . ?
H83A C83 H83C 109.5 . . ?
H83B C83 H83C 109.5 . . ?
C81 C84 H84A 109.5 . . ?
C81 C84 H84B 109.5 . . ?
C81 C84 H84C 109.5 . . ?
H84A C84 H84B 109.5 . . ?
H84A C84 H84C 109.5 . . ?
H84B C84 H84C 109.5 . . ?
C10 C15A C16A 113(3) . . ?
C17A C15A C10 104(2) . . ?
C17A C15A C16A 115(2) . . ?
C17A C15A C18A 112(2) . . ?
C18A C15A C10 107(3) . . ?
C18A C15A C16A 106(2) . . ?
C15A C16A H16D 109.5 . . ?
C15A C16A H16E 109.5 . . ?
C15A C16A H16F 109.5 . . ?
H16D C16A H16E 109.5 . . ?
H16D C16A H16F 109.5 . . ?
H16E C16A H16F 109.5 . . ?
C15A C17A H17D 109.5 . . ?
C15A C17A H17E 109.5 . . ?
C15A C17A H17F 109.5 . . ?
H17D C17A H17E 109.5 . . ?
H17D C17A H17F 109.5 . . ?
H17E C17A H17F 109.5 . . ?
C15A C18A H18D 109.5 . . ?
C15A C18A H18E 109.5 . . ?
C15A C18A H18F 109.5 . . ?
H18D C18A H18E 109.5 . . ?
H18D C18A H18F 109.5 . . ?
H18E C18A H18F 109.5 . . ?
C31 C44A C45A 106(3) . . ?
C31 C44A C46A 106(3) . . ?
C31 C44A C47A 114(3) . . ?
C45A C44A C46A 107(2) . . ?
C47A C44A C45A 113(3) . . ?
C47A C44A C46A 110(3) . . ?
C44A C45A H45D 109.5 . . ?
C44A C45A H45E 109.5 . . ?
C44A C45A H45F 109.5 . . ?
H45D C45A H45E 109.5 . . ?
H45D C45A H45F 109.5 . . ?
H45E C45A H45F 109.5 . . ?
C44A C46A H46D 109.5 . . ?
C44A C46A H46E 109.5 . . ?
C44A C46A H46F 109.5 . . ?
H46D C46A H46E 109.5 . . ?
H46D C46A H46F 109.5 . . ?
H46E C46A H46F 109.5 . . ?
C44A C47A H47D 109.5 . . ?
C44A C47A H47E 109.5 . . ?
C44A C47A H47F 109.5 . . ?
H47D C47A H47E 109.5 . . ?
H47D C47A H47F 109.5 . . ?
H47E C47A H47F 109.5 . . ?
C69A C68A C66 117(2) . . ?
C69A C68A C71A 103.3(19) . . ?
C70A C68A C66 107.5(19) . . ?
C70A C68A C69A 114(2) . . ?
C70A C68A C71A 109(2) . . ?
C71A C68A C66 105.6(19) . . ?
C68A C69A H69D 109.5 . . ?
C68A C69A H69E 109.5 . . ?
C68A C69A H69F 109.5 . . ?
H69D C69A H69E 109.5 . . ?
H69D C69A H69F 109.5 . . ?
H69E C69A H69F 109.5 . . ?
C68A C70A H70D 109.5 . . ?
C68A C70A H70E 109.5 . . ?
C68A C70A H70F 109.5 . . ?
H70D C70A H70E 109.5 . . ?
H70D C70A H70F 109.5 . . ?
H70E C70A H70F 109.5 . . ?
C68A C71A H71D 109.5 . . ?
C68A C71A H71E 109.5 . . ?
C68A C71A H71F 109.5 . . ?
H71D C71A H71E 109.5 . . ?
H71D C71A H71F 109.5 . . ?
H71E C71A H71F 109.5 . . ?
C79 C81A C83A 111(2) . . ?
C79 C81A C84A 110(2) . . ?
C82A C81A C79 104(2) . . ?
C82A C81A C83A 112(2) . . ?
C82A C81A C84A 115(2) . . ?
C84A C81A C83A 105(2) . . ?
C81A C82A H82D 109.5 . . ?
C81A C82A H82E 109.5 . . ?
C81A C82A H82F 109.5 . . ?
H82D C82A H82E 109.5 . . ?
H82D C82A H82F 109.5 . . ?
H82E C82A H82F 109.5 . . ?
C81A C83A H83D 109.5 . . ?
C81A C83A H83E 109.5 . . ?
C81A C83A H83F 109.5 . . ?
H83D C83A H83E 109.5 . . ?
H83D C83A H83F 109.5 . . ?
H83E C83A H83F 109.5 . . ?
C81A C84A H84D 109.5 . . ?
C81A C84A H84E 109.5 . . ?
C81A C84A H84F 109.5 . . ?
H84D C84A H84E 109.5 . . ?
H84D C84A H84F 109.5 . . ?
H84E C84A H84F 109.5 . . ?
H15D C151 H15E 109.5 . . ?
H15D C151 H15F 109.5 . . ?
H15E C151 H15F 109.5 . . ?
C152 C151 H15D 109.5 . . ?
C152 C151 H15E 109.5 . . ?
C152 C151 H15F 109.5 . . ?
C152 C153 H153 120.0 . . ?
C152 C153 C154 120.0 . . ?
C154 C153 H153 120.0 . . ?
C153 C152 C151 117.4(7) . . ?
C153 C152 C157 120.0 . . ?
C157 C152 C151 122.6(7) . . ?
C152 C157 H157 120.0 . . ?
C152 C157 C156 120.0 . . ?
C156 C157 H157 120.0 . . ?
C157 C156 C158 116.9(10) . . ?
C155 C156 C157 120.0 . . ?
C155 C156 C158 122.9(10) . . ?
C156 C155 H155 120.0 . . ?
C156 C155 C154 120.0 . . ?
C154 C155 H155 120.0 . . ?
C153 C154 C159 109.4(10) . . ?
C155 C154 C153 120.0 . . ?
C155 C154 C159 130.5(10) . . ?
C156 C158 H15G 109.5 . . ?
C156 C158 H15H 109.5 . . ?
C156 C158 H15I 109.5 . . ?
H15G C158 H15H 109.5 . . ?
H15G C158 H15I 109.5 . . ?
H15H C158 H15I 109.5 . . ?
C154 C159 H15J 109.5 . . ?
C154 C159 H15K 109.5 . . ?
C154 C159 H15L 109.5 . . ?
H15J C159 H15K 109.5 . . ?
H15J C159 H15L 109.5 . . ?
H15K C159 H15L 109.5 . . ?
H16G C160 H16H 109.5 . . ?
H16G C160 H16I 109.5 . . ?
H16H C160 H16I 109.5 . . ?
C161 C160 H16G 109.5 . . ?
C161 C160 H16H 109.5 . . ?
C161 C160 H16I 109.5 . . ?
C161 C162 H162 120.0 . . ?
C161 C162 C163 120.0 . . ?
C163 C162 H162 120.0 . . ?
C162 C161 C160 119.7(12) . . ?
C162 C161 C166 120.0 . . ?
C166 C161 C160 120.1(12) . . ?
C161 C166 H166 120.0 . . ?
C165 C166 C161 120.0 . . ?
C165 C166 H166 120.0 . . ?
C166 C165 C164 120.0 . . ?
C166 C165 C167 129.7(15) . . ?
C164 C165 C167 110.3(15) . . ?
C165 C164 H164 120.0 . . ?
C163 C164 C165 120.0 . . ?
C163 C164 H164 120.0 . . ?
C162 C163 C168 115.2(13) . . ?
C164 C163 C162 120.0 . . ?
C164 C163 C168 124.2(13) . . ?
C165 C167 H16J 109.5 . . ?
C165 C167 H16K 109.5 . . ?
C165 C167 H16L 109.5 . . ?
H16J C167 H16K 109.5 . . ?
H16J C167 H16L 109.5 . . ?
H16K C167 H16L 109.5 . . ?
C163 C168 H16M 109.5 . . ?
C163 C168 H16N 109.5 . . ?
C163 C168 H16O 109.5 . . ?
H16M C168 H16N 109.5 . . ?
H16M C168 H16O 109.5 . . ?
H16N C168 H16O 109.5 . . ?
H16P C169 H16Q 109.5 . . ?
H16P C169 H16R 109.5 . . ?
H16Q C169 H16R 109.5 . . ?
C170 C169 H16P 109.5 . . ?
C170 C169 H16Q 109.5 . . ?
C170 C169 H16R 109.5 . . ?
C171 C170 C169 118.9(7) . . ?
C172 C170 C169 123.7(8) . . ?
C172 C170 C171 117.4(8) . . ?
C170 C171 C170 122.0(10) 7_565 . ?
C170 C171 H171 119.0 . . ?
C170 C171 H171 119.0 7_565 . ?
C170 C172 H172 119.6 . . ?
C173 C172 C170 120.9(6) . . ?
C173 C172 H172 119.6 . . ?
C172 C173 C172 120.8(8) . 7_565 ?
C172 C173 C174 119.4(4) . . ?
C172 C173 C174 119.4(4) 7_565 . ?
C173 C174 H17G 109.3 . . ?
C173 C174 H17H 109.2 . . ?
C173 C174 H17I 109.9 . . ?
H17G C174 H17H 109.5 . . ?
H17G C174 H17I 109.5 . . ?
H17H C174 H17I 109.5 . . ?
H17J C175 H17K 109.5 . . ?
H17J C175 H17L 109.5 . . ?
H17K C175 H17L 109.5 . . ?
C176 C175 H17J 109.5 . . ?
C176 C175 H17K 109.5 . . ?
C176 C175 H17L 109.5 . . ?
C177 C176 C175 120.1(6) . . ?
C177 C176 C175 120.1(6) 7_565 . ?
C177 C176 C177 119.7(11) 7_565 . ?
C176 C177 H177 119.5 . . ?
C176 C177 C178 121.1(8) . . ?
C178 C177 H177 119.5 . . ?
C177 C178 C179 119.1(8) . . ?
C177 C178 C180 123.0(9) . . ?
C179 C178 C180 117.8(9) . . ?
C178 C179 C178 119.9(11) 7_565 . ?
C178 C179 H179 120.1 . . ?
C178 C179 H179 120.1 7_565 . ?
C178 C180 H18P 109.5 . . ?
C178 C180 H18Q 109.5 . . ?
C178 C180 H18R 109.5 . . ?
H18P C180 H18Q 109.5 . . ?
H18P C180 H18R 109.5 . . ?
H18Q C180 H18R 109.5 . . ?
H18G C181 H18H 109.5 . . ?
H18G C181 H18I 109.5 . . ?
H18H C181 H18I 109.5 . . ?
C182 C181 H18G 109.5 . . ?
C182 C181 H18H 109.5 . . ?
C182 C181 H18I 109.5 . . ?
C183 C182 C181 123.1(12) . . ?
C183 C182 C187 120.0 . . ?
C187 C182 C181 116.7(12) . . ?
C182 C183 H183 120.0 . . ?
C184 C183 C182 120.0 . . ?
C184 C183 H183 120.0 . . ?
C183 C184 C185 120.0 . . ?
C183 C184 C189 118.0(11) . . ?
C185 C184 C189 121.6(11) . . ?
C184 C185 H185 120.0 . . ?
C186 C185 C184 120.0 . . ?
C186 C185 H185 120.0 . . ?
C185 C186 C187 120.0 . . ?
C185 C186 C188 114.5(12) . . ?
C187 C186 C188 125.2(12) . . ?
C182 C187 H187 120.0 . . ?
C186 C187 C182 120.0 . . ?
C186 C187 H187 120.0 . . ?
C186 C188 H18J 109.5 . . ?
C186 C188 H18K 109.5 . . ?
C186 C188 H18L 109.5 . . ?
H18J C188 H18K 109.5 . . ?
H18J C188 H18L 109.5 . . ?
H18K C188 H18L 109.5 . . ?
C184 C189 H18M 109.5 . . ?
C184 C189 H18N 109.5 . . ?
C184 C189 H18O 109.5 . . ?
H18M C189 H18N 109.5 . . ?
H18M C189 H18O 109.5 . . ?
H18N C189 H18O 109.5 . . ?
C101 C190 H19A 109.5 . . ?
C101 C190 H19B 109.5 . . ?
C101 C190 H19C 109.5 . . ?
H19A C190 H19B 109.5 . . ?
H19A C190 H19C 109.5 . . ?
H19B C190 H19C 109.5 . . ?
C101 C1A H1AA 109.5 . . ?
C101 C1A H1AB 109.5 . . ?
C101 C1A H1AC 109.5 . . ?
H1AA C1A H1AB 109.5 . . ?
H1AA C1A H1AC 109.5 . . ?
H1AB C1A H1AC 109.5 . . ?
C101 C1B H1BA 109.5 . . ?
C101 C1B H1BB 109.5 . . ?
C101 C1B H1BC 109.5 . . ?
H1BA C1B H1BB 109.5 . . ?
H1BA C1B H1BC 109.5 . . ?
H1BB C1B H1BC 109.5 . . ?
C105 C191 H19D 109.5 . . ?
C105 C191 H19E 109.5 . . ?
C105 C191 H19F 109.5 . . ?
H19D C191 H19E 109.5 . . ?
H19D C191 H19F 109.5 . . ?
H19E C191 H19F 109.5 . . ?
C105 C1C H1CA 109.5 . . ?
C105 C1C H1CB 109.5 . . ?
C105 C1C H1CC 109.5 . . ?
H1CA C1C H1CB 109.5 . . ?
H1CA C1C H1CC 109.5 . . ?
H1CB C1C H1CC 109.5 . . ?
C105 C1D H1DA 109.5 . . ?
C105 C1D H1DB 109.5 . . ?
C105 C1D H1DC 109.5 . . ?
H1DA C1D H1DB 109.5 . . ?
H1DA C1D H1DC 109.5 . . ?
H1DB C1D H1DC 109.5 . . ?
C147 C192 H19G 109.5 . . ?
C147 C192 H19H 109.5 . . ?
C147 C192 H19I 109.5 . . ?
H19G C192 H19H 109.5 . . ?
H19G C192 H19I 109.5 . . ?
H19H C192 H19I 109.5 . . ?
C147 C1E H1EA 109.5 . . ?
C147 C1E H1EB 109.5 . . ?
C147 C1E H1EC 109.5 . . ?
H1EA C1E H1EB 109.5 . . ?
H1EA C1E H1EC 109.5 . . ?
H1EB C1E H1EC 109.5 . . ?
C147 C1F H1FA 109.5 . . ?
C147 C1F H1FB 109.5 . . ?
C147 C1F H1FC 109.5 . . ?
H1FA C1F H1FB 109.5 . . ?
H1FA C1F H1FC 109.5 . . ?
H1FB C1F H1FC 109.5 . . ?

loop_
_geom_bond_atom_site_label_1
_geom_bond_atom_site_label_2
_geom_bond_distance
_geom_bond_site_symmetry_2
_geom_bond_publ_flag
N1 C13 1.471(8) . ?
N1 C48 1.418(7) . ?
N1 C49 1.422(7) . ?
N2 C14 1.443(8) . ?
N2 C25 1.439(8) . ?
N2 C115 1.422(7) . ?
N3 C124 1.422(7) . ?
N3 C127 1.432(6) . ?
N3 C139 1.448(6) . ?
N4 C77 1.419(7) . ?
N4 C90 1.412(7) . ?
N4 C109 1.422(7) . ?
N5 C56 1.420(6) . ?
N5 C61 1.403(7) . ?
N5 C85 1.416(6) . ?
C1 H1A 0.9800 . ?
C1 H1B 0.9800 . ?
C1 H1C 0.9800 . ?
C1 C2 1.526(11) . ?
C2 C3 1.547(12) . ?
C2 C23 1.488(11) . ?
C2 C24 1.572(13) . ?
C3 C4 1.415(10) . ?
C3 C22 1.375(11) . ?
C4 H4 0.9500 . ?
C4 C5 1.373(9) . ?
C5 C6 1.410(9) . ?
C5 C14 1.446(9) . ?
C6 C7 1.413(9) . ?
C6 C21 1.434(10) . ?
C7 C8 1.429(9) . ?
C7 C12 1.410(9) . ?
C8 C9 1.366(10) . ?
C8 C19 1.446(10) . ?
C9 H9 0.9500 . ?
C9 C10 1.406(10) . ?
C10 C11 1.409(9) . ?
C10 C15 1.533(12) . ?
C10 C15A 1.520(19) . ?
C11 H11 0.9500 . ?
C11 C12 1.389(9) . ?
C12 C13 1.426(8) . ?
C13 C14 1.327(8) . ?
C19 H19 0.9500 . ?
C19 C20 1.345(10) . ?
C20 H20 0.9500 . ?
C20 C21 1.483(11) . ?
C21 C22 1.361(10) . ?
C22 H22 0.9500 . ?
C23 H23A 0.9800 . ?
C23 H23B 0.9800 . ?
C23 H23C 0.9800 . ?
C24 H24A 0.9800 . ?
C24 H24B 0.9800 . ?
C24 H24C 0.9800 . ?
C25 C26 1.426(8) . ?
C25 C48 1.354(8) . ?
C26 C27 1.434(8) . ?
C26 C39 1.397(8) . ?
C27 C28 1.445(8) . ?
C27 C36 1.384(9) . ?
C28 C29 1.395(8) . ?
C28 C33 1.436(9) . ?
C29 C30 1.413(8) . ?
C29 C48 1.444(8) . ?
C30 H30 0.9500 . ?
C30 C31 1.384(9) . ?
C31 C32 1.361(9) . ?
C31 C44 1.551(16) . ?
C31 C44A 1.48(4) . ?
C32 H32 0.9500 . ?
C32 C33 1.377(9) . ?
C33 C34 1.419(9) . ?
C34 H34 0.9500 . ?
C34 C35 1.304(9) . ?
C35 H35 0.9500 . ?
C35 C36 1.433(9) . ?
C36 C37 1.409(9) . ?
C37 H37 0.9500 . ?
C37 C38 1.367(9) . ?
C38 C39 1.388(9) . ?
C38 C40 1.528(10) . ?
C39 H39 0.9500 . ?
C40 C41 1.517(10) . ?
C40 C42 1.525(10) . ?
C40 C43 1.555(10) . ?
C41 H41A 0.9800 . ?
C41 H41B 0.9800 . ?
C41 H41C 0.9800 . ?
C42 H42A 0.9800 . ?
C42 H42B 0.9800 . ?
C42 H42C 0.9800 . ?
C43 H43A 0.9800 . ?
C43 H43B 0.9800 . ?
C43 H43C 0.9800 . ?
C49 C50 1.416(8) . ?
C49 C60 1.360(8) . ?
C50 H50 0.9500 . ?
C50 C51 1.375(8) . ?
C51 H51 0.9500 . ?
C51 C52 1.387(8) . ?
C52 C53 1.473(8) . ?
C52 C59 1.373(8) . ?
C53 C54 1.391(8) . ?
C53 C58 1.416(7) . ?
C54 H54 0.9500 . ?
C54 C55 1.384(7) . ?
C55 H55 0.9500 . ?
C55 C56 1.389(7) . ?
C56 C57 1.396(7) . ?
C57 H57 0.9500 . ?
C57 C58 1.367(7) . ?
C58 H58 0.9500 . ?
C59 H59 0.9500 . ?
C59 C60 1.393(8) . ?
C60 H60 0.9500 . ?
C61 C62 1.437(8) . ?
C61 C77 1.384(8) . ?
C62 C63 1.411(8) . ?
C62 C67 1.416(8) . ?
C63 C64 1.429(8) . ?
C63 C75 1.410(8) . ?
C64 C65 1.395(8) . ?
C64 C72 1.435(9) . ?
C65 H65 0.9500 . ?
C65 C66 1.349(8) . ?
C66 C67 1.409(8) . ?
C66 C68 1.515(17) . ?
C66 C68A 1.62(3) . ?
C67 H67 0.9500 . ?
C72 H72 0.9500 . ?
C72 C73 1.340(9) . ?
C73 H73 0.9500 . ?
C73 C74 1.468(9) . ?
C74 C75 1.410(8) . ?
C74 C80 1.383(9) . ?
C75 C76 1.422(8) . ?
C76 C77 1.432(8) . ?
C76 C78 1.389(8) . ?
C78 H78 0.9500 . ?
C78 C79 1.371(8) . ?
C79 C80 1.379(9) . ?
C79 C81 1.569(18) . ?
C79 C81A 1.50(4) . ?
C80 H80 0.9500 . ?
C85 C86 1.441(8) . ?
C85 C90 1.365(7) . ?
C86 C87 1.397(7) . ?
C86 C100 1.398(7) . ?
C87 C88 1.424(8) . ?
C87 C97 1.415(8) . ?
C88 C89 1.406(7) . ?
C88 C94 1.410(7) . ?
C89 C90 1.428(7) . ?
C89 C91 1.428(8) . ?
C91 H91 0.9500 . ?
C91 C92 1.386(8) . ?
C92 C93 1.405(8) . ?
C92 C105 1.541(9) . ?
C93 H93 0.9500 . ?
C93 C94 1.407(8) . ?
C94 C95 1.411(8) . ?
C95 H95 0.9500 . ?
C95 C96 1.347(8) . ?
C96 H96 0.9500 . ?
C96 C97 1.479(8) . ?
C97 C98 1.374(8) . ?
C98 H98 0.9500 . ?
C98 C99 1.371(8) . ?
C99 C100 1.396(8) . ?
C99 C101 1.536(8) . ?
C100 H100 0.9500 . ?
C101 C102 1.516(10) . ?
C101 C103 1.528(10) . ?
C101 C104 1.552(9) . ?
C101 C190 1.532(16) . ?
C101 C1A 1.559(16) . ?
C101 C1B 1.525(15) . ?
C102 H10A 0.9800 . ?
C102 H10B 0.9800 . ?
C102 H10C 0.9800 . ?
C103 H10D 0.9800 . ?
C103 H10E 0.9800 . ?
C103 H10F 0.9800 . ?
C104 H10G 0.9800 . ?
C104 H10H 0.9800 . ?
C104 H10I 0.9800 . ?
C105 C106 1.515(10) . ?
C105 C107 1.557(10) . ?
C105 C108 1.508(10) . ?
C105 C191 1.538(14) . ?
C105 C1C 1.514(15) . ?
C105 C1D 1.530(14) . ?
C106 H10J 0.9800 . ?
C106 H10K 0.9800 . ?
C106 H10L 0.9800 . ?
C107 H10M 0.9800 . ?
C107 H10N 0.9800 . ?
C107 H10O 0.9800 . ?
C108 H10P 0.9800 . ?
C108 H10Q 0.9800 . ?
C108 H10R 0.9800 . ?
C109 C110 1.401(8) . ?
C109 C114 1.349(8) . ?
C110 H110 0.9500 . ?
C110 C111 1.390(8) . ?
C111 H111 0.9500 . ?
C111 C112 1.384(8) . ?
C112 C112 1.526(12) 7_565 ?
C112 C113 1.373(7) . ?
C113 H113 0.9500 . ?
C113 C114 1.398(8) . ?
C114 H114 0.9500 . ?
C115 C116 1.347(8) . ?
C115 C120 1.414(8) . ?
C116 H116 0.9500 . ?
C116 C117 1.385(8) . ?
C117 H117 0.9500 . ?
C117 C118 1.372(8) . ?
C118 C119 1.363(8) . ?
C118 C121 1.486(8) . ?
C119 H119 0.9500 . ?
C119 C120 1.409(8) . ?
C120 H120 0.9500 . ?
C121 C122 1.359(8) . ?
C121 C126 1.384(8) . ?
C122 H122 0.9500 . ?
C122 C123 1.393(7) . ?
C123 H123 0.9500 . ?
C123 C124 1.374(7) . ?
C124 C125 1.382(8) . ?
C125 H125 0.9500 . ?
C125 C126 1.404(8) . ?
C126 H126 0.9500 . ?
C127 C127 1.345(11) 7_565 ?
C127 C128 1.435(7) . ?
C128 C129 1.404(8) . ?
C128 C134 1.389(8) . ?
C129 C129 1.431(13) 7_565 ?
C129 C130 1.402(9) . ?
C130 C131 1.415(9) . ?
C130 C132 1.395(10) . ?
C131 C131 1.339(15) 7_565 ?
C131 H131 0.9500 . ?
C132 H132 0.9500 . ?
C132 C133 1.367(10) . ?
C133 C134 1.429(9) . ?
C133 C135 1.556(11) . ?
C134 H134 0.9500 . ?
C135 C136 1.477(11) . ?
C135 C137 1.503(10) . ?
C135 C138 1.558(10) . ?
C136 H13A 0.9800 . ?
C136 H13B 0.9800 . ?
C136 H13C 0.9800 . ?
C137 H13D 0.9800 . ?
C137 H13E 0.9800 . ?
C137 H13F 0.9800 . ?
C138 H13G 0.9800 . ?
C138 H13H 0.9800 . ?
C138 H13I 0.9800 . ?
C139 C139 1.376(11) 7_565 ?
C139 C140 1.426(8) . ?
C140 C141 1.433(9) . ?
C140 C145 1.409(8) . ?
C141 H141 0.9500 . ?
C141 C142 1.381(9) . ?
C142 C143 1.382(11) . ?
C142 C147 1.512(12) . ?
C143 H143 0.9500 . ?
C143 C144 1.429(12) . ?
C144 C145 1.399(10) . ?
C144 C146 1.424(11) . ?
C145 C145 1.389(13) 7_565 ?
C146 C146 1.362(18) 7_565 ?
C146 H146 0.9500 . ?
C147 C148 1.539(13) . ?
C147 C149 1.559(12) . ?
C147 C150 1.537(13) . ?
C147 C192 1.551(15) . ?
C147 C1E 1.546(15) . ?
C147 C1F 1.542(15) . ?
C148 H14A 0.9800 . ?
C148 H14B 0.9800 . ?
C148 H14C 0.9800 . ?
C149 H14D 0.9800 . ?
C149 H14E 0.9800 . ?
C149 H14F 0.9800 . ?
C150 H15A 0.9800 . ?
C150 H15B 0.9800 . ?
C150 H15C 0.9800 . ?
C15 C16 1.544(13) . ?
C15 C17 1.531(14) . ?
C15 C18 1.526(14) . ?
C16 H16A 0.9800 . ?
C16 H16B 0.9800 . ?
C16 H16C 0.9800 . ?
C17 H17A 0.9800 . ?
C17 H17B 0.9800 . ?
C17 H17C 0.9800 . ?
C18 H18A 0.9800 . ?
C18 H18B 0.9800 . ?
C18 H18C 0.9800 . ?
C44 C45 1.555(14) . ?
C44 C46 1.584(14) . ?
C44 C47 1.522(13) . ?
C45 H45A 0.9800 . ?
C45 H45B 0.9800 . ?
C45 H45C 0.9800 . ?
C46 H46A 0.9800 . ?
C46 H46B 0.9800 . ?
C46 H46C 0.9800 . ?
C47 H47A 0.9800 . ?
C47 H47B 0.9800 . ?
C47 H47C 0.9800 . ?
C68 C69 1.495(14) . ?
C68 C70 1.473(14) . ?
C68 C71 1.601(15) . ?
C69 H69A 0.9800 . ?
C69 H69B 0.9800 . ?
C69 H69C 0.9800 . ?
C70 H70A 0.9800 . ?
C70 H70B 0.9800 . ?
C70 H70C 0.9800 . ?
C71 H71A 0.9800 . ?
C71 H71B 0.9800 . ?
C71 H71C 0.9800 . ?
C81 C82 1.505(15) . ?
C81 C83 1.579(15) . ?
C81 C84 1.531(15) . ?
C82 H82A 0.9800 . ?
C82 H82B 0.9800 . ?
C82 H82C 0.9800 . ?
C83 H83A 0.9800 . ?
C83 H83B 0.9800 . ?
C83 H83C 0.9800 . ?
C84 H84A 0.9800 . ?
C84 H84B 0.9800 . ?
C84 H84C 0.9800 . ?
C15A C16A 1.53(2) . ?
C15A C17A 1.52(2) . ?
C15A C18A 1.52(2) . ?
C16A H16D 0.9800 . ?
C16A H16E 0.9800 . ?
C16A H16F 0.9800 . ?
C17A H17D 0.9800 . ?
C17A H17E 0.9800 . ?
C17A H17F 0.9800 . ?
C18A H18D 0.9800 . ?
C18A H18E 0.9800 . ?
C18A H18F 0.9800 . ?
C44A C45A 1.56(2) . ?
C44A C46A 1.58(2) . ?
C44A C47A 1.52(2) . ?
C45A H45D 0.9800 . ?
C45A H45E 0.9800 . ?
C45A H45F 0.9800 . ?
C46A H46D 0.9800 . ?
C46A H46E 0.9800 . ?
C46A H46F 0.9800 . ?
C47A H47D 0.9800 . ?
C47A H47E 0.9800 . ?
C47A H47F 0.9800 . ?
C68A C69A 1.51(2) . ?
C68A C70A 1.47(2) . ?
C68A C71A 1.60(2) . ?
C69A H69D 0.9800 . ?
C69A H69E 0.9800 . ?
C69A H69F 0.9800 . ?
C70A H70D 0.9800 . ?
C70A H70E 0.9800 . ?
C70A H70F 0.9800 . ?
C71A H71D 0.9800 . ?
C71A H71E 0.9800 . ?
C71A H71F 0.9800 . ?
C81A C82A 1.50(2) . ?
C81A C83A 1.57(2) . ?
C81A C84A 1.53(2) . ?
C82A H82D 0.9800 . ?
C82A H82E 0.9800 . ?
C82A H82F 0.9800 . ?
C83A H83D 0.9800 . ?
C83A H83E 0.9800 . ?
C83A H83F 0.9800 . ?
C84A H84D 0.9800 . ?
C84A H84E 0.9800 . ?
C84A H84F 0.9800 . ?
C151 H15D 0.9800 . ?
C151 H15E 0.9800 . ?
C151 H15F 0.9800 . ?
C151 C152 1.463(9) . ?
C153 H153 0.9500 . ?
C153 C152 1.3900 . ?
C153 C154 1.3900 . ?
C152 C157 1.3900 . ?
C157 H157 0.9500 . ?
C157 C156 1.3900 . ?
C156 C155 1.3900 . ?
C156 C158 1.483(9) . ?
C155 H155 0.9500 . ?
C155 C154 1.3900 . ?
C154 C159 1.517(9) . ?
C158 H15G 0.9800 . ?
C158 H15H 0.9800 . ?
C158 H15I 0.9800 . ?
C159 H15J 0.9800 . ?
C159 H15K 0.9800 . ?
C159 H15L 0.9800 . ?
C160 H16G 0.9800 . ?
C160 H16H 0.9800 . ?
C160 H16I 0.9800 . ?
C160 C161 1.494(9) . ?
C162 H162 0.9500 . ?
C162 C161 1.3900 . ?
C162 C163 1.3900 . ?
C161 C166 1.3900 . ?
C166 H166 0.9500 . ?
C166 C165 1.3900 . ?
C165 C164 1.3900 . ?
C165 C167 1.480(9) . ?
C164 H164 0.9500 . ?
C164 C163 1.3900 . ?
C163 C168 1.479(9) . ?
C167 H16J 0.9800 . ?
C167 H16K 0.9800 . ?
C167 H16L 0.9800 . ?
C168 H16M 0.9800 . ?
C168 H16N 0.9800 . ?
C168 H16O 0.9800 . ?
C169 H16P 0.9800 . ?
C169 H16Q 0.9800 . ?
C169 H16R 0.9800 . ?
C169 C170 1.525(8) . ?
C170 C171 1.413(8) . ?
C170 C172 1.406(7) . ?
C171 H171 0.9500 . ?
C172 H172 0.9500 . ?
C172 C173 1.380(6) . ?
C173 C174 1.514(9) . ?
C174 H17G 0.9800 . ?
C174 H17H 0.9800 . ?
C174 H17I 0.9800 . ?
C175 H17J 0.9800 . ?
C175 H17K 0.9800 . ?
C175 H17L 0.9800 . ?
C175 C176 1.518(9) . ?
C176 C177 1.380(8) . ?
C176 C177 1.380(8) 7_565 ?
C177 H177 0.9500 . ?
C177 C178 1.397(8) . ?
C178 C179 1.405(8) . ?
C178 C180 1.512(8) . ?
C179 H179 0.9500 . ?
C180 H18P 0.9800 . ?
C180 H18Q 0.9800 . ?
C180 H18R 0.9800 . ?
C181 H18G 0.9800 . ?
C181 H18H 0.9800 . ?
C181 H18I 0.9800 . ?
C181 C182 1.510(9) . ?
C182 C183 1.3900 . ?
C182 C187 1.3900 . ?
C183 H183 0.9500 . ?
C183 C184 1.3900 . ?
C184 C185 1.3900 . ?
C184 C189 1.479(9) . ?
C185 H185 0.9500 . ?
C185 C186 1.3900 . ?
C186 C187 1.3900 . ?
C186 C188 1.495(9) . ?
C187 H187 0.9500 . ?
C188 H18J 0.9800 . ?
C188 H18K 0.9800 . ?
C188 H18L 0.9800 . ?
C189 H18M 0.9800 . ?
C189 H18N 0.9800 . ?
C189 H18O 0.9800 . ?
C190 H19A 0.9800 . ?
C190 H19B 0.9800 . ?
C190 H19C 0.9800 . ?
C1A H1AA 0.9800 . ?
C1A H1AB 0.9800 . ?
C1A H1AC 0.9800 . ?
C1B H1BA 0.9800 . ?
C1B H1BB 0.9800 . ?
C1B H1BC 0.9800 . ?
C191 H19D 0.9800 . ?
C191 H19E 0.9800 . ?
C191 H19F 0.9800 . ?
C1C H1CA 0.9800 . ?
C1C H1CB 0.9800 . ?
C1C H1CC 0.9800 . ?
C1D H1DA 0.9800 . ?
C1D H1DB 0.9800 . ?
C1D H1DC 0.9800 . ?
C192 H19G 0.9800 . ?
C192 H19H 0.9800 . ?
C192 H19I 0.9800 . ?
C1E H1EA 0.9800 . ?
C1E H1EB 0.9800 . ?
C1E H1EC 0.9800 . ?
C1F H1FA 0.9800 . ?
C1F H1FB 0.9800 . ?
C1F H1FC 0.9800 . ?

loop_
_geom_torsion_atom_site_label_1
_geom_torsion_atom_site_label_2
_geom_torsion_atom_site_label_3
_geom_torsion_atom_site_label_4
_geom_torsion
_geom_torsion_site_symmetry_1
_geom_torsion_site_symmetry_2
_geom_torsion_site_symmetry_3
_geom_torsion_site_symmetry_4
_geom_torsion_publ_flag
N1 C13 C14 N2 3.4(9) . . . . ?
N1 C13 C14 C5 177.9(5) . . . . ?
N1 C49 C50 C51 -179.3(6) . . . . ?
N1 C49 C60 C59 178.6(6) . . . . ?
N2 C25 C26 C27 178.0(5) . . . . ?
N2 C25 C26 C39 -1.3(9) . . . . ?
N2 C25 C48 N1 5.1(8) . . . . ?
N2 C25 C48 C29 179.3(5) . . . . ?
N2 C115 C116 C117 179.5(6) . . . . ?
N2 C115 C120 C119 178.1(6) . . . . ?
N3 C124 C125 C126 174.9(6) . . . . ?
N3 C127 C128 C129 175.1(5) . . . . ?
N3 C127 C128 C134 -4.3(8) . . . . ?
N3 C139 C140 C141 2.3(10) . . . . ?
N3 C139 C140 C145 -173.7(6) . . . . ?
N4 C109 C110 C111 166.3(6) . . . . ?
N4 C109 C114 C113 -166.8(6) . . . . ?
N5 C56 C57 C58 169.8(5) . . . . ?
N5 C61 C62 C63 -178.8(5) . . . . ?
N5 C61 C62 C67 2.5(9) . . . . ?
N5 C61 C77 N4 -0.7(8) . . . . ?
N5 C61 C77 C76 -174.5(5) . . . . ?
N5 C85 C86 C87 -174.5(5) . . . . ?
N5 C85 C86 C100 9.4(9) . . . . ?
N5 C85 C90 N4 -0.5(8) . . . . ?
N5 C85 C90 C89 172.0(5) . . . . ?
C1 C2 C3 C4 175.5(8) . . . . ?
C1 C2 C3 C22 -2.8(13) . . . . ?
C2 C3 C4 C5 -175.3(7) . . . . ?
C2 C3 C22 C21 175.2(8) . . . . ?
C3 C4 C5 C6 0.8(11) . . . . ?
C3 C4 C5 C14 -179.9(7) . . . . ?
C4 C3 C22 C21 -3.0(13) . . . . ?
C4 C5 C6 C7 173.9(7) . . . . ?
C4 C5 C6 C21 -4.6(10) . . . . ?
C4 C5 C14 N2 0.8(10) . . . . ?
C4 C5 C14 C13 -173.7(7) . . . . ?
C5 C6 C7 C8 -177.5(6) . . . . ?
C5 C6 C7 C12 -1.0(10) . . . . ?
C5 C6 C21 C20 -178.4(6) . . . . ?
C5 C6 C21 C22 4.6(11) . . . . ?
C6 C5 C14 N2 -179.9(6) . . . . ?
C6 C5 C14 C13 5.6(10) . . . . ?
C6 C7 C8 C9 175.5(7) . . . . ?
C6 C7 C8 C19 -4.8(10) . . . . ?
C6 C7 C12 C11 -173.8(6) . . . . ?
C6 C7 C12 C13 7.0(9) . . . . ?
C6 C21 C22 C3 -0.8(13) . . . . ?
C7 C6 C21 C20 3.0(10) . . . . ?
C7 C6 C21 C22 -173.9(7) . . . . ?
C7 C8 C9 C10 -1.9(11) . . . . ?
C7 C8 C19 C20 4.5(12) . . . . ?
C7 C12 C13 N1 175.8(5) . . . . ?
C7 C12 C13 C14 -6.9(10) . . . . ?
C8 C7 C12 C11 2.9(10) . . . . ?
C8 C7 C12 C13 -176.4(6) . . . . ?
C8 C9 C10 C11 3.1(11) . . . . ?
C8 C9 C10 C15 -176.3(8) . . . . ?
C8 C9 C10 C15A -178.2(16) . . . . ?
C8 C19 C20 C21 -0.4(13) . . . . ?
C9 C8 C19 C20 -175.7(8) . . . . ?
C9 C10 C11 C12 -1.3(10) . . . . ?
C9 C10 C15 C16 57.3(14) . . . . ?
C9 C10 C15 C17 -65.1(13) . . . . ?
C9 C10 C15 C18 174.1(10) . . . . ?
C9 C10 C15A C16A 8(3) . . . . ?
C9 C10 C15A C17A -118(2) . . . . ?
C9 C10 C15A C18A 124(2) . . . . ?
C10 C11 C12 C7 -1.6(10) . . . . ?
C10 C11 C12 C13 177.6(6) . . . . ?
C11 C10 C15 C16 -122.1(11) . . . . ?
C11 C10 C15 C17 115.5(11) . . . . ?
C11 C10 C15 C18 -5.3(15) . . . . ?
C11 C10 C15A C16A -174(2) . . . . ?
C11 C10 C15A C17A 61(3) . . . . ?
C11 C10 C15A C18A -57(3) . . . . ?
C11 C12 C13 N1 -3.5(10) . . . . ?
C11 C12 C13 C14 173.9(6) . . . . ?
C12 C7 C8 C9 -1.1(10) . . . . ?
C12 C7 C8 C19 178.6(6) . . . . ?
C12 C13 C14 N2 -173.9(6) . . . . ?
C12 C13 C14 C5 0.5(10) . . . . ?
C13 N1 C48 C25 35.6(7) . . . . ?
C13 N1 C48 C29 -138.7(6) . . . . ?
C13 N1 C49 C50 -141.4(6) . . . . ?
C13 N1 C49 C60 40.4(9) . . . . ?
C14 N2 C25 C26 134.8(6) . . . . ?
C14 N2 C25 C48 -41.4(7) . . . . ?
C14 N2 C115 C116 166.9(6) . . . . ?
C14 N2 C115 C120 -13.5(9) . . . . ?
C14 C5 C6 C7 -5.4(10) . . . . ?
C14 C5 C6 C21 176.1(6) . . . . ?
C19 C8 C9 C10 178.3(7) . . . . ?
C19 C20 C21 C6 -3.4(12) . . . . ?
C19 C20 C21 C22 173.4(9) . . . . ?
C20 C21 C22 C3 -177.5(8) . . . . ?
C21 C6 C7 C8 0.9(10) . . . . ?
C21 C6 C7 C12 177.5(6) . . . . ?
C22 C3 C4 C5 3.0(12) . . . . ?
C23 C2 C3 C4 -61.2(12) . . . . ?
C23 C2 C3 C22 120.6(11) . . . . ?
C24 C2 C3 C4 59.1(10) . . . . ?
C24 C2 C3 C22 -119.2(10) . . . . ?
C25 N2 C14 C5 -137.8(6) . . . . ?
C25 N2 C14 C13 36.7(8) . . . . ?
C25 N2 C115 C116 29.1(9) . . . . ?
C25 N2 C115 C120 -151.2(6) . . . . ?
C25 C26 C27 C28 4.9(9) . . . . ?
C25 C26 C27 C36 -177.6(6) . . . . ?
C25 C26 C39 C38 178.4(6) . . . . ?
C26 C25 C48 N1 -171.0(5) . . . . ?
C26 C25 C48 C29 3.2(9) . . . . ?
C26 C27 C28 C29 -1.3(9) . . . . ?
C26 C27 C28 C33 179.1(6) . . . . ?
C26 C27 C36 C35 -179.7(6) . . . . ?
C26 C27 C36 C37 -1.4(9) . . . . ?
C27 C26 C39 C38 -0.9(9) . . . . ?
C27 C28 C29 C30 176.0(5) . . . . ?
C27 C28 C29 C48 -1.6(9) . . . . ?
C27 C28 C33 C32 -176.5(6) . . . . ?
C27 C28 C33 C34 1.1(9) . . . . ?
C27 C36 C37 C38 0.1(11) . . . . ?
C28 C27 C36 C35 -2.2(10) . . . . ?
C28 C27 C36 C37 176.1(6) . . . . ?
C28 C29 C30 C31 2.4(9) . . . . ?
C28 C29 C48 N1 174.8(5) . . . . ?
C28 C29 C48 C25 0.7(9) . . . . ?
C28 C33 C34 C35 -3.3(11) . . . . ?
C29 C28 C33 C32 3.8(10) . . . . ?
C29 C28 C33 C34 -178.6(6) . . . . ?
C29 C30 C31 C32 0.2(10) . . . . ?
C29 C30 C31 C44 -175.5(7) . . . . ?
C29 C30 C31 C44A 179.1(16) . . . . ?
C30 C29 C48 N1 -2.7(9) . . . . ?
C30 C29 C48 C25 -176.8(6) . . . . ?
C30 C31 C32 C33 -0.7(11) . . . . ?
C30 C31 C44 C45 16.1(13) . . . . ?
C30 C31 C44 C46 137.3(10) . . . . ?
C30 C31 C44 C47 -103.0(12) . . . . ?
C30 C31 C44A C45A -50(3) . . . . ?
C30 C31 C44A C46A 64(3) . . . . ?
C30 C31 C44A C47A -174(2) . . . . ?
C31 C32 C33 C28 -1.3(11) . . . . ?
C31 C32 C33 C34 -178.6(7) . . . . ?
C32 C31 C44 C45 -159.6(9) . . . . ?
C32 C31 C44 C46 -38.3(13) . . . . ?
C32 C31 C44 C47 81.3(12) . . . . ?
C32 C31 C44A C45A 129(2) . . . . ?
C32 C31 C44A C46A -117(2) . . . . ?
C32 C31 C44A C47A 5(3) . . . . ?
C32 C33 C34 C35 174.1(8) . . . . ?
C33 C28 C29 C30 -4.3(9) . . . . ?
C33 C28 C29 C48 178.1(6) . . . . ?
C33 C34 C35 C36 2.8(13) . . . . ?
C34 C35 C36 C27 0.1(11) . . . . ?
C34 C35 C36 C37 -178.1(7) . . . . ?
C35 C36 C37 C38 178.3(7) . . . . ?
C36 C27 C28 C29 -178.8(6) . . . . ?
C36 C27 C28 C33 1.6(9) . . . . ?
C36 C37 C38 C39 0.8(11) . . . . ?
C36 C37 C38 C40 -179.2(6) . . . . ?
C37 C38 C39 C26 -0.4(10) . . . . ?
C37 C38 C40 C41 1.6(11) . . . . ?
C37 C38 C40 C42 -120.1(8) . . . . ?
C37 C38 C40 C43 121.1(8) . . . . ?
C39 C26 C27 C28 -175.8(5) . . . . ?
C39 C26 C27 C36 1.7(9) . . . . ?
C39 C38 C40 C41 -178.4(6) . . . . ?
C39 C38 C40 C42 60.0(10) . . . . ?
C39 C38 C40 C43 -58.9(9) . . . . ?
C40 C38 C39 C26 179.6(6) . . . . ?
C48 N1 C13 C12 137.2(6) . . . . ?
C48 N1 C13 C14 -40.2(8) . . . . ?
C48 N1 C49 C50 -6.2(9) . . . . ?
C48 N1 C49 C60 175.7(6) . . . . ?
C48 C25 C26 C27 -6.0(9) . . . . ?
C48 C25 C26 C39 174.7(6) . . . . ?
C48 C29 C30 C31 179.8(6) . . . . ?
C49 N1 C13 C12 -84.2(7) . . . . ?
C49 N1 C13 C14 98.4(7) . . . . ?
C49 N1 C48 C25 -101.4(7) . . . . ?
C49 N1 C48 C29 84.4(7) . . . . ?
C49 C50 C51 C52 1.3(10) . . . . ?
C50 C49 C60 C59 0.5(10) . . . . ?
C50 C51 C52 C53 177.1(6) . . . . ?
C50 C51 C52 C59 -0.6(10) . . . . ?
C51 C52 C53 C54 -142.0(7) . . . . ?
C51 C52 C53 C58 36.9(10) . . . . ?
C51 C52 C59 C60 -0.1(10) . . . . ?
C52 C53 C54 C55 174.0(6) . . . . ?
C52 C53 C58 C57 -174.2(6) . . . . ?
C52 C59 C60 C49 0.1(11) . . . . ?
C53 C52 C59 C60 -177.9(6) . . . . ?
C53 C54 C55 C56 -1.0(10) . . . . ?
C54 C53 C58 C57 4.7(9) . . . . ?
C54 C55 C56 N5 -170.1(6) . . . . ?
C54 C55 C56 C57 7.4(9) . . . . ?
C55 C56 C57 C58 -7.7(9) . . . . ?
C56 N5 C61 C62 72.4(8) . . . . ?
C56 N5 C61 C77 -115.7(6) . . . . ?
C56 N5 C85 C86 -70.4(7) . . . . ?
C56 N5 C85 C90 116.6(6) . . . . ?
C56 C57 C58 C53 1.6(10) . . . . ?
C58 C53 C54 C55 -5.0(10) . . . . ?
C59 C52 C53 C54 35.7(10) . . . . ?
C59 C52 C53 C58 -145.4(6) . . . . ?
C60 C49 C50 C51 -1.1(10) . . . . ?
C61 N5 C56 C55 -22.9(9) . . . . ?
C61 N5 C56 C57 159.7(6) . . . . ?
C61 N5 C85 C86 131.8(6) . . . . ?
C61 N5 C85 C90 -41.2(7) . . . . ?
C61 C62 C63 C64 174.0(5) . . . . ?
C61 C62 C63 C75 -8.5(9) . . . . ?
C61 C62 C67 C66 -177.1(5) . . . . ?
C62 C61 C77 N4 171.4(5) . . . . ?
C62 C61 C77 C76 -2.4(9) . . . . ?
C62 C63 C64 C65 4.7(9) . . . . ?
C62 C63 C64 C72 -178.9(6) . . . . ?
C62 C63 C75 C74 -177.1(6) . . . . ?
C62 C63 C75 C76 0.3(9) . . . . ?
C63 C62 C67 C66 4.2(9) . . . . ?
C63 C64 C65 C66 1.1(10) . . . . ?
C63 C64 C72 C73 -4.5(10) . . . . ?
C63 C75 C76 C77 7.0(9) . . . . ?
C63 C75 C76 C78 -170.9(6) . . . . ?
C64 C63 C75 C74 0.3(9) . . . . ?
C64 C63 C75 C76 177.7(6) . . . . ?
C64 C65 C66 C67 -4.3(10) . . . . ?
C64 C65 C66 C68 176.9(8) . . . . ?
C64 C65 C66 C68A 171.6(12) . . . . ?
C64 C72 C73 C74 1.3(11) . . . . ?
C65 C64 C72 C73 171.7(7) . . . . ?
C65 C66 C67 C62 1.6(9) . . . . ?
C65 C66 C68 C69 -107.4(12) . . . . ?
C65 C66 C68 C70 131.3(11) . . . . ?
C65 C66 C68 C71 7.6(13) . . . . ?
C65 C66 C68A C69A -176.3(17) . . . . ?
C65 C66 C68A C70A 54(2) . . . . ?
C65 C66 C68A C71A -62(2) . . . . ?
C67 C62 C63 C64 -7.3(9) . . . . ?
C67 C62 C63 C75 170.2(5) . . . . ?
C67 C66 C68 C69 73.7(12) . . . . ?
C67 C66 C68 C70 -47.5(14) . . . . ?
C67 C66 C68 C71 -171.2(9) . . . . ?
C67 C66 C68A C69A 0(2) . . . . ?
C67 C66 C68A C70A -129.8(18) . . . . ?
C67 C66 C68A C71A 114.2(17) . . . . ?
C72 C64 C65 C66 -175.0(6) . . . . ?
C72 C73 C74 C75 2.6(10) . . . . ?
C72 C73 C74 C80 -175.1(7) . . . . ?
C73 C74 C75 C63 -3.4(9) . . . . ?
C73 C74 C75 C76 179.1(6) . . . . ?
C73 C74 C80 C79 177.2(7) . . . . ?
C74 C75 C76 C77 -175.5(6) . . . . ?
C74 C75 C76 C78 6.6(9) . . . . ?
C75 C63 C64 C65 -172.8(6) . . . . ?
C75 C63 C64 C72 3.6(9) . . . . ?
C75 C74 C80 C79 -0.4(11) . . . . ?
C75 C76 C77 N4 -179.3(5) . . . . ?
C75 C76 C77 C61 -5.9(9) . . . . ?
C75 C76 C78 C79 -6.7(10) . . . . ?
C76 C78 C79 C80 3.0(10) . . . . ?
C76 C78 C79 C81 -179.3(8) . . . . ?
C76 C78 C79 C81A 179.0(14) . . . . ?
C77 N4 C90 C85 41.1(7) . . . . ?
C77 N4 C90 C89 -131.2(6) . . . . ?
C77 N4 C109 C110 15.9(8) . . . . ?
C77 N4 C109 C114 -169.6(6) . . . . ?
C77 C61 C62 C63 9.6(8) . . . . ?
C77 C61 C62 C67 -169.1(5) . . . . ?
C77 C76 C78 C79 175.6(6) . . . . ?
C78 C76 C77 N4 -1.5(9) . . . . ?
C78 C76 C77 C61 171.9(6) . . . . ?
C78 C79 C80 C74 0.6(11) . . . . ?
C78 C79 C81 C82 126.4(11) . . . . ?
C78 C79 C81 C83 -116.6(11) . . . . ?
C78 C79 C81 C84 -5.2(16) . . . . ?
C78 C79 C81A C82A 55(2) . . . . ?
C78 C79 C81A C83A 175.8(18) . . . . ?
C78 C79 C81A C84A -68(2) . . . . ?
C80 C74 C75 C63 174.3(6) . . . . ?
C80 C74 C75 C76 -3.2(9) . . . . ?
C80 C79 C81 C82 -55.9(14) . . . . ?
C80 C79 C81 C83 61.1(13) . . . . ?
C80 C79 C81 C84 172.4(11) . . . . ?
C80 C79 C81A C82A -128.8(18) . . . . ?
C80 C79 C81A C83A -8(3) . . . . ?
C80 C79 C81A C84A 108(2) . . . . ?
C85 N5 C56 C55 -178.7(5) . . . . ?
C85 N5 C56 C57 3.9(8) . . . . ?
C85 N5 C61 C62 -130.3(6) . . . . ?
C85 N5 C61 C77 41.6(7) . . . . ?
C85 C86 C87 C88 3.1(8) . . . . ?
C85 C86 C87 C97 -176.5(5) . . . . ?
C85 C86 C100 C99 172.4(6) . . . . ?
C86 C85 C90 N4 -173.5(5) . . . . ?
C86 C85 C90 C89 -0.9(9) . . . . ?
C86 C87 C88 C89 -1.5(9) . . . . ?
C86 C87 C88 C94 176.9(6) . . . . ?
C86 C87 C97 C96 -176.4(5) . . . . ?
C86 C87 C97 C98 3.8(9) . . . . ?
C87 C86 C100 C99 -3.6(9) . . . . ?
C87 C88 C89 C90 -1.5(9) . . . . ?
C87 C88 C89 C91 179.0(5) . . . . ?
C87 C88 C94 C93 178.8(6) . . . . ?
C87 C88 C94 C95 0.7(9) . . . . ?
C87 C97 C98 C99 -3.6(10) . . . . ?
C88 C87 C97 C96 4.0(8) . . . . ?
C88 C87 C97 C98 -175.8(6) . . . . ?
C88 C89 C90 N4 174.7(5) . . . . ?
C88 C89 C90 C85 2.7(9) . . . . ?
C88 C89 C91 C92 2.3(9) . . . . ?
C88 C94 C95 C96 1.4(10) . . . . ?
C89 C88 C94 C93 -2.8(9) . . . . ?
C89 C88 C94 C95 179.1(6) . . . . ?
C89 C91 C92 C93 -2.8(10) . . . . ?
C89 C91 C92 C105 177.0(6) . . . . ?
C90 N4 C77 C61 -40.4(7) . . . . ?
C90 N4 C77 C76 133.3(6) . . . . ?
C90 N4 C109 C110 168.2(6) . . . . ?
C90 N4 C109 C114 -17.2(9) . . . . ?
C90 C85 C86 C87 -1.9(9) . . . . ?
C90 C85 C86 C100 -178.1(6) . . . . ?
C90 C89 C91 C92 -177.3(6) . . . . ?
C91 C89 C90 N4 -5.7(9) . . . . ?
C91 C89 C90 C85 -177.8(6) . . . . ?
C91 C92 C93 C94 0.5(10) . . . . ?
C91 C92 C105 C106 112.6(10) . . . . ?
C91 C92 C105 C107 -130.5(10) . . . . ?
C91 C92 C105 C108 -16.6(12) . . . . ?
C91 C92 C105 C191 155.1(18) . . . . ?
C91 C92 C105 C1C -86(2) . . . . ?
C91 C92 C105 C1D 41.3(19) . . . . ?
C92 C93 C94 C88 2.3(10) . . . . ?
C92 C93 C94 C95 -179.6(6) . . . . ?
C93 C92 C105 C106 -67.7(12) . . . . ?
C93 C92 C105 C107 49.3(11) . . . . ?
C93 C92 C105 C108 163.2(10) . . . . ?
C93 C92 C105 C191 -25.2(19) . . . . ?
C93 C92 C105 C1C 94.1(19) . . . . ?
C93 C92 C105 C1D -138.9(18) . . . . ?
C93 C94 C95 C96 -176.7(6) . . . . ?
C94 C88 C89 C90 -179.9(6) . . . . ?
C94 C88 C89 C91 0.5(9) . . . . ?
C94 C95 C96 C97 -0.8(10) . . . . ?
C95 C96 C97 C87 -1.9(9) . . . . ?
C95 C96 C97 C98 177.9(6) . . . . ?
C96 C97 C98 C99 176.6(6) . . . . ?
C97 C87 C88 C89 178.1(5) . . . . ?
C97 C87 C88 C94 -3.4(9) . . . . ?
C97 C98 C99 C100 -0.2(10) . . . . ?
C97 C98 C99 C101 175.4(6) . . . . ?
C98 C99 C100 C86 3.8(9) . . . . ?
C98 C99 C101 C102 19.8(11) . . . . ?
C98 C99 C101 C103 -100.0(9) . . . . ?
C98 C99 C101 C104 139.0(8) . . . . ?
C98 C99 C101 C190 46(3) . . . . ?
C98 C99 C101 C1A -60(2) . . . . ?
C98 C99 C101 C1B -155(3) . . . . ?
C100 C86 C87 C88 179.4(5) . . . . ?
C100 C86 C87 C97 -0.3(8) . . . . ?
C100 C99 C101 C102 -164.6(8) . . . . ?
C100 C99 C101 C103 75.6(9) . . . . ?
C100 C99 C101 C104 -45.4(9) . . . . ?
C100 C99 C101 C190 -139(2) . . . . ?
C100 C99 C101 C1A 115(2) . . . . ?
C100 C99 C101 C1B 21(3) . . . . ?
C101 C99 C100 C86 -172.0(6) . . . . ?
C105 C92 C93 C94 -179.3(6) . . . . ?
C109 N4 C77 C61 114.2(6) . . . . ?
C109 N4 C77 C76 -72.2(7) . . . . ?
C109 N4 C90 C85 -113.2(6) . . . . ?
C109 N4 C90 C89 74.5(7) . . . . ?
C109 C110 C111 C112 1.7(11) . . . . ?
C110 C109 C114 C113 7.8(10) . . . . ?
C110 C111 C112 C112 -171.1(5) . . . 7_565 ?
C110 C111 C112 C113 5.7(10) . . . . ?
C111 C112 C113 C114 -6.5(10) . . . . ?
C112 C112 C113 C114 170.4(5) 7_565 . . . ?
C112 C113 C114 C109 -0.3(10) . . . . ?
C114 C109 C110 C111 -8.5(10) . . . . ?
C115 N2 C14 C5 81.7(7) . . . . ?
C115 N2 C14 C13 -103.8(7) . . . . ?
C115 N2 C25 C26 -83.7(7) . . . . ?
C115 N2 C25 C48 100.1(7) . . . . ?
C115 C116 C117 C118 0.8(11) . . . . ?
C116 C115 C120 C119 -2.3(10) . . . . ?
C116 C117 C118 C119 1.0(10) . . . . ?
C116 C117 C118 C121 176.7(6) . . . . ?
C117 C118 C119 C120 -3.5(10) . . . . ?
C117 C118 C121 C122 -133.0(7) . . . . ?
C117 C118 C121 C126 47.1(10) . . . . ?
C118 C119 C120 C115 4.2(11) . . . . ?
C118 C121 C122 C123 177.2(6) . . . . ?
C118 C121 C126 C125 -178.4(6) . . . . ?
C119 C118 C121 C122 42.6(10) . . . . ?
C119 C118 C121 C126 -137.3(7) . . . . ?
C120 C115 C116 C117 -0.1(10) . . . . ?
C121 C118 C119 C120 -179.2(6) . . . . ?
C121 C122 C123 C124 0.7(10) . . . . ?
C122 C121 C126 C125 1.7(10) . . . . ?
C122 C123 C124 N3 -176.0(5) . . . . ?
C122 C123 C124 C125 2.7(9) . . . . ?
C123 C124 C125 C126 -3.9(10) . . . . ?
C124 N3 C127 C127 -107.2(4) . . . 7_565 ?
C124 N3 C127 C128 80.7(6) . . . . ?
C124 N3 C139 C139 107.5(4) . . . 7_565 ?
C124 N3 C139 C140 -80.3(7) . . . . ?
C124 C125 C126 C121 1.7(10) . . . . ?
C126 C121 C122 C123 -2.9(10) . . . . ?
C127 N3 C124 C123 -10.7(8) . . . . ?
C127 N3 C124 C125 170.6(5) . . . . ?
C127 N3 C139 C139 -40.9(4) . . . 7_565 ?
C127 N3 C139 C140 131.3(6) . . . . ?
C127 C127 C128 C129 3.3(6) 7_565 . . . ?
C127 C127 C128 C134 -176.0(4) 7_565 . . . ?
C127 C128 C129 C129 -3.3(6) . . . 7_565 ?
C127 C128 C129 C130 179.1(5) . . . . ?
C127 C128 C134 C133 -179.9(5) . . . . ?
C128 C129 C130 C131 178.1(6) . . . . ?
C128 C129 C130 C132 1.3(10) . . . . ?
C129 C128 C134 C133 0.8(9) . . . . ?
C129 C129 C130 C131 0.5(7) 7_565 . . . ?
C129 C129 C130 C132 -176.3(5) 7_565 . . . ?
C129 C130 C131 C131 -0.5(8) . . . 7_565 ?
C129 C130 C132 C133 -0.5(12) . . . . ?
C130 C132 C133 C134 -0.2(11) . . . . ?
C130 C132 C133 C135 -179.2(7) . . . . ?
C131 C130 C132 C133 -177.2(7) . . . . ?
C132 C130 C131 C131 176.1(5) . . . 7_565 ?
C132 C133 C134 C128 0.1(10) . . . . ?
C132 C133 C135 C136 -167.2(8) . . . . ?
C132 C133 C135 C137 66.8(10) . . . . ?
C132 C133 C135 C138 -47.7(11) . . . . ?
C134 C128 C129 C129 176.1(4) . . . 7_565 ?
C134 C128 C129 C130 -1.5(9) . . . . ?
C134 C133 C135 C136 13.8(11) . . . . ?
C134 C133 C135 C137 -112.2(8) . . . . ?
C134 C133 C135 C138 133.3(8) . . . . ?
C135 C133 C134 C128 179.1(6) . . . . ?
C139 N3 C124 C123 -156.4(5) . . . . ?
C139 N3 C124 C125 24.9(8) . . . . ?
C139 N3 C127 C127 41.3(4) . . . 7_565 ?
C139 N3 C127 C128 -130.7(5) . . . . ?
C139 C139 C140 C141 174.1(5) 7_565 . . . ?
C139 C139 C140 C145 -1.9(8) 7_565 . . . ?
C139 C140 C141 C142 179.9(7) . . . . ?
C139 C140 C145 C144 179.5(8) . . . . ?
C139 C140 C145 C145 1.9(8) . . . 7_565 ?
C140 C141 C142 C143 -0.9(14) . . . . ?
C140 C141 C142 C147 -177.5(9) . . . . ?
C141 C140 C145 C144 3.5(13) . . . . ?
C141 C140 C145 C145 -174.1(5) . . . 7_565 ?
C141 C142 C143 C144 7.1(18) . . . . ?
C141 C142 C147 C148 68.9(17) . . . . ?
C141 C142 C147 C149 -167.9(17) . . . . ?
C141 C142 C147 C150 -48(2) . . . . ?
C141 C142 C147 C192 31(3) . . . . ?
C141 C142 C147 C1E 146(2) . . . . ?
C141 C142 C147 C1F -85(2) . . . . ?
C142 C143 C144 C145 -8(2) . . . . ?
C142 C143 C144 C146 179.2(12) . . . . ?
C143 C142 C147 C148 -107.5(18) . . . . ?
C143 C142 C147 C149 16(2) . . . . ?
C143 C142 C147 C150 135.3(18) . . . . ?
C143 C142 C147 C192 -146(2) . . . . ?
C143 C142 C147 C1E -30(3) . . . . ?
C143 C142 C147 C1F 99(2) . . . . ?
C143 C144 C145 C140 2.4(16) . . . . ?
C143 C144 C145 C145 180.0(9) . . . 7_565 ?
C143 C144 C146 C146 179.8(9) . . . 7_565 ?
C145 C140 C141 C142 -4.3(12) . . . . ?
C145 C144 C146 C146 7.0(15) . . . 7_565 ?
C146 C144 C145 C140 175.4(10) . . . . ?
C146 C144 C145 C145 -7.0(15) . . . 7_565 ?
C147 C142 C143 C144 -176.5(12) . . . . ?
C15 C10 C11 C12 178.2(8) . . . . ?
C44 C31 C32 C33 175.0(8) . . . . ?
C68 C66 C67 C62 -179.6(7) . . . . ?
C81 C79 C80 C74 -177.1(8) . . . . ?
C15A C10 C11 C12 180.0(15) . . . . ?
C44A C31 C32 C33 -179.6(17) . . . . ?
C68A C66 C67 C62 -174.7(11) . . . . ?
C81A C79 C80 C74 -175.3(14) . . . . ?
C151 C152 C157 C156 -179.6(6) . . . . ?
C153 C152 C157 C156 0.0 . . . . ?
C152 C153 C154 C155 0.0 . . . . ?
C152 C153 C154 C159 178.0(8) . . . . ?
C152 C157 C156 C155 0.0 . . . . ?
C152 C157 C156 C158 174.8(9) . . . . ?
C157 C156 C155 C154 0.0 . . . . ?
C156 C155 C154 C153 0.0 . . . . ?
C156 C155 C154 C159 -177.5(10) . . . . ?
C154 C153 C152 C151 179.6(6) . . . . ?
C154 C153 C152 C157 0.0 . . . . ?
C158 C156 C155 C154 -174.5(10) . . . . ?
C160 C161 C166 C165 176.3(10) . . . . ?
C162 C161 C166 C165 0.0 . . . . ?
C161 C162 C163 C164 0.0 . . . . ?
C161 C162 C163 C168 -171.8(10) . . . . ?
C161 C166 C165 C164 0.0 . . . . ?
C161 C166 C165 C167 -176.8(14) . . . . ?
C166 C165 C164 C163 0.0 . . . . ?
C165 C164 C163 C162 0.0 . . . . ?
C165 C164 C163 C168 171.0(11) . . . . ?
C163 C162 C161 C160 -176.3(10) . . . . ?
C163 C162 C161 C166 0.0 . . . . ?
C167 C165 C164 C163 177.4(11) . . . . ?
C169 C170 C171 C170 -177.0(8) . . . 7_565 ?
C169 C170 C172 C173 176.4(14) . . . . ?
C170 C172 C173 C172 6(3) . . . 7_565 ?
C170 C172 C173 C174 180.0(11) . . . . ?
C171 C170 C172 C173 -5(2) . . . . ?
C172 C170 C171 C170 5(2) . . . 7_565 ?
C175 C176 C177 C178 178.4(12) . . . . ?
C176 C177 C178 C179 -1(2) . . . . ?
C176 C177 C178 C180 175.8(15) . . . . ?
C177 C176 C177 C178 2(3) 7_565 . . . ?
C177 C178 C179 C178 -1(2) . . . 7_565 ?
C180 C178 C179 C178 -177.2(9) . . . 7_565 ?
C181 C182 C183 C184 175.1(10) . . . . ?
C181 C182 C187 C186 -175.4(9) . . . . ?
C182 C183 C184 C185 0.0 . . . . ?
C182 C183 C184 C189 -172.9(12) . . . . ?
C183 C182 C187 C186 0.0 . . . . ?
C183 C184 C185 C186 0.0 . . . . ?
C184 C185 C186 C187 0.0 . . . . ?
C184 C185 C186 C188 173.9(10) . . . . ?
C185 C186 C187 C182 0.0 . . . . ?
C187 C182 C183 C184 0.0 . . . . ?
C188 C186 C187 C182 -173.2(11) . . . . ?
C189 C184 C185 C186 172.6(12) . . . . ?

loop_
_smtbx_masks_void_nr
_smtbx_masks_void_average_x
_smtbx_masks_void_average_y
_smtbx_masks_void_average_z
_smtbx_masks_void_volume
_smtbx_masks_void_count_electrons
_smtbx_masks_void_content
1 0.000 0.000 0.000 58.2 0.0 ?
2 -0.121 -0.678 -0.330 13015.1 2374.6 ?
3 0.000 0.500 0.000 58.2 0.0 ?
4 0.103 0.142 0.891 21.4 0.0 ?
5 0.103 0.358 0.891 21.4 0.0 ?
6 0.218 0.609 0.412 30.6 0.0 ?
7 0.218 0.891 0.412 30.6 0.0 ?
8 0.282 0.109 0.912 30.6 0.0 ?
9 0.282 0.391 0.912 30.6 0.0 ?
10 0.397 0.642 0.391 21.4 0.0 ?
11 0.397 0.858 0.391 21.4 0.0 ?
12 0.500 0.000 0.500 58.2 0.0 ?
13 0.500 0.500 0.500 58.2 0.0 ?
14 0.603 0.142 0.609 21.4 0.0 ?
15 0.603 0.358 0.609 21.4 0.0 ?
16 0.718 0.609 0.088 30.6 0.0 ?
17 0.718 0.891 0.088 30.6 0.0 ?
18 0.782 0.109 0.588 30.6 0.0 ?
19 0.782 0.391 0.588 30.6 0.0 ?
20 0.897 0.642 0.109 21.4 0.0 ?
21 0.897 0.858 0.109 21.4 0.0 ?
